data_7014360
loop_
_publ_author_name
'Li, Xiong'
'Li, Yan'
'Yang, Wei-Ping'
'Chen, Yuan-Yin'
'Gong, Shu-Ling'

_publ_section_title
;
 Different metal-ion-induced dimeric self-assembling cavities based on
 thiacalix[4]benzocrown-4 isomers.
;
_journal_issue 2
_journal_name_full 'Dalton transactions (Cambridge, England : 2003)'
_journal_page_first 367
_journal_page_last 376
_journal_paper_doi 10.1039/c0dt00543f
_journal_volume 40
_journal_year 2011
_chemical_formula_moiety 'C112 H120 Ag2 N6 O26 S8, 2(C H2 Cl2)'
_chemical_formula_sum 'C114 H124 Ag2 Cl4 N6 O26 S8'
_chemical_formula_weight 2608.21
_chemical_name_common
;
1,3-alternate-thiacalix[4]-m-benzocrown-4 silver
picrate complex
;
_chemical_name_systematic
; 
1,3-alternate-5,11,17,23-Tetra-tert-butyl-25,27-[1,3-
bis(oxyethoxy)benzene]-2,8,14,20
-tetra-thiacalix[4]arene silver picrate complex
;
_space_group_IT_number 14
_symmetry_cell_setting monoclinic
_symmetry_space_group_name_Hall '-P 2ybc'
_symmetry_space_group_name_H-M 'P 1 21/c 1'
_atom_sites_solution_hydrogens geom
_atom_sites_solution_primary direct
_atom_sites_solution_secondary difmap
_audit_creation_method SHELXL-97
_cell_angle_alpha 90.00
_cell_angle_beta 93.955(1)
_cell_angle_gamma 90.00
_cell_formula_units_Z 4
_cell_length_a 13.1544(7)
_cell_length_b 23.6949(12)
_cell_length_c 39.290(2)
_cell_measurement_reflns_used 5400
_cell_measurement_temperature 294(2)
_cell_measurement_theta_max 19.05
_cell_measurement_theta_min 2.25
_cell_volume 12217.2(11)
_computing_cell_refinement 'Bruker SMART'
_computing_data_collection 'Bruker SMART'
_computing_data_reduction 'Bruker SAINT'
_computing_molecular_graphics 'Bruker SHELXTL'
_computing_publication_material 'Bruker SHELXTL'
_computing_structure_refinement 'SHELXL-97 (Sheldrick, 1997)'
_computing_structure_solution 'SHELXS-97 (Sheldrick, 1990)'
_diffrn_ambient_temperature 294(2)
_diffrn_measured_fraction_theta_full 0.997
_diffrn_measured_fraction_theta_max 0.997
_diffrn_measurement_device_type 'CCD area detector'
_diffrn_measurement_method 'phi and omega scans'
_diffrn_radiation_monochromator graphite
_diffrn_radiation_source 'fine-focus sealed tube'
_diffrn_radiation_type MoK\a
_diffrn_radiation_wavelength 0.71073
_diffrn_reflns_av_R_equivalents 0.0936
_diffrn_reflns_av_sigmaI/netI 0.0744
_diffrn_reflns_limit_h_max 15
_diffrn_reflns_limit_h_min -15
_diffrn_reflns_limit_k_max 26
_diffrn_reflns_limit_k_min -28
_diffrn_reflns_limit_l_max 46
_diffrn_reflns_limit_l_min -46
_diffrn_reflns_number 116563
_diffrn_reflns_theta_full 25.00
_diffrn_reflns_theta_max 25.00
_diffrn_reflns_theta_min 1.77
_exptl_absorpt_coefficient_mu 0.617
_exptl_absorpt_correction_T_max 0.9409
_exptl_absorpt_correction_T_min 0.8866
_exptl_absorpt_correction_type multi-scan
_exptl_absorpt_process_details 'SADABS, Sheldrick,1997'
_exptl_crystal_colour yellow
_exptl_crystal_density_diffrn 1.418
_exptl_crystal_density_method 'not measured'
_exptl_crystal_description block
_exptl_crystal_F_000 5392
_exptl_crystal_size_max 0.20
_exptl_crystal_size_mid 0.13
_exptl_crystal_size_min 0.10
_refine_diff_density_max 1.370
_refine_diff_density_min -1.678
_refine_diff_density_rms 0.134
_refine_ls_extinction_method none
_refine_ls_goodness_of_fit_ref 1.041
_refine_ls_hydrogen_treatment constr
_refine_ls_matrix_type full
_refine_ls_number_parameters 1488
_refine_ls_number_reflns 21478
_refine_ls_number_restraints 49
_refine_ls_restrained_S_all 1.042
_refine_ls_R_factor_all 0.1564
_refine_ls_R_factor_gt 0.1063
_refine_ls_shift/su_max 0.000
_refine_ls_shift/su_mean 0.000
_refine_ls_structure_factor_coef Fsqd
_refine_ls_weighting_details 'calc w=1/[\s^2^(Fo^2^)+(0.1502P)^2^+40.1752P] where P=(Fo^2^+2Fc^2^)/3'
_refine_ls_weighting_scheme calc
_refine_ls_wR_factor_gt 0.2631
_refine_ls_wR_factor_ref 0.2919
_reflns_number_gt 13583
_reflns_number_total 21478
_reflns_threshold_expression >2sigma(I)
_cod_data_source_file C0DT00543F.TXT
_cod_data_source_block CCDC-740898
_cod_depositor_comments
;
The following automatic conversions were performed:
'_symmetry_cell_setting' value 'Monoclinic' changed to 'monoclinic'
according to '/home/saulius/struct/CIF-dictionaries/cif_core.dic'
dictionary named 'cif_core.dic' version 2.4.1 from 2010-06-29.

Automatic conversion script
Id: cif_fix_enum 1555 2011-01-17 13:19:09Z saulius 
;
_cod_original_sg_symbol_H-M 'P 21/c'
_cod_database_code 7014360

loop_
_symmetry_equiv_pos_as_xyz
'x, y, z'
'-x, y+1/2, -z+1/2'
'-x, -y, -z'
'x, -y-1/2, z-1/2'

loop_
_atom_site_label
_atom_site_type_symbol
_atom_site_fract_x
_atom_site_fract_y
_atom_site_fract_z
_atom_site_U_iso_or_equiv
_atom_site_adp_type
_atom_site_occupancy
_atom_site_symmetry_multiplicity
_atom_site_calc_flag
_atom_site_refinement_flags
_atom_site_disorder_assembly
_atom_site_disorder_group
Ag1 Ag 0.39711(7) 0.52707(4) 0.66867(2) 0.0750(3) Uani 1 1 d . . .
Ag2 Ag 0.31575(6) 0.32459(3) 0.526921(15) 0.0619(3) Uani 1 1 d . . .
C1 C 0.6315(9) 0.5770(5) 0.6781(3) 0.074(3) Uani 1 1 d . . .
C2 C 0.6589(8) 0.5697(4) 0.6441(3) 0.070(3) Uani 1 1 d . . .
C3 C 0.7571(9) 0.5772(4) 0.6344(3) 0.074(3) Uani 1 1 d . . .
H3 H 0.7724 0.5730 0.6118 0.089 Uiso 1 1 calc R . .
C4 C 0.8326(9) 0.5913(5) 0.6597(3) 0.086(3) Uani 1 1 d . . .
C5 C 0.8118(11) 0.5974(5) 0.6926(3) 0.092(4) Uani 1 1 d . . .
H5 H 0.8632 0.6072 0.7090 0.111 Uiso 1 1 calc R . .
C6 C 0.7168(10) 0.5893(6) 0.7014(3) 0.089(4) Uani 1 1 d D A .
C7 C 0.4026(9) 0.5477(6) 0.7516(3) 0.080(3) Uani 1 1 d . . .
C8 C 0.3975(9) 0.6083(5) 0.7496(3) 0.082(3) Uani 1 1 d . . .
C9 C 0.4238(10) 0.6430(7) 0.7762(4) 0.102(4) Uani 1 1 d . . .
H9 H 0.4220 0.6820 0.7737 0.123 Uiso 1 1 calc R . .
C10 C 0.4527(10) 0.6188(8) 0.8065(4) 0.101(4) Uani 1 1 d . . .
C11 C 0.4559(10) 0.5626(8) 0.8112(4) 0.097(4) Uani 1 1 d . . .
H11 H 0.4720 0.5477 0.8328 0.117 Uiso 1 1 calc R . .
C12 C 0.4360(9) 0.5288(7) 0.7850(3) 0.089(4) Uani 1 1 d . . .
C13 C 0.0696(7) 0.4562(3) 0.6367(2) 0.048(2) Uani 1 1 d . . .
C14 C 0.1550(7) 0.4745(4) 0.6557(2) 0.052(2) Uani 1 1 d . . .
C15 C 0.1516(8) 0.4884(4) 0.6905(2) 0.065(3) Uani 1 1 d . . .
H15 H 0.2101 0.5017 0.7025 0.078 Uiso 1 1 calc R . .
C16 C 0.0628(8) 0.4825(4) 0.7072(2) 0.066(3) Uani 1 1 d . . .
C17 C -0.0243(8) 0.4645(4) 0.6866(2) 0.064(3) Uani 1 1 d . . .
H17 H -0.0861 0.4615 0.6966 0.076 Uiso 1 1 calc R . .
C18 C -0.0214(7) 0.4514(3) 0.6529(2) 0.052(2) Uani 1 1 d . . .
C19 C 0.0625(8) 0.4938(5) 0.7455(3) 0.083(3) Uani 1 1 d D . .
C20 C 0.1382(12) 0.4543(7) 0.7654(4) 0.159(7) Uani 1 1 d D . .
H20A H 0.1487 0.4672 0.7885 0.238 Uiso 1 1 calc R . .
H20B H 0.2020 0.4545 0.7549 0.238 Uiso 1 1 calc R . .
H20C H 0.1112 0.4167 0.7651 0.238 Uiso 1 1 calc R . .
C21 C 0.0982(12) 0.5550(5) 0.7523(4) 0.142(6) Uani 1 1 d D . .
H21A H 0.0424 0.5804 0.7473 0.214 Uiso 1 1 calc R . .
H21B H 0.1525 0.5638 0.7381 0.214 Uiso 1 1 calc R . .
H21C H 0.1221 0.5588 0.7758 0.214 Uiso 1 1 calc R . .
C22 C -0.0448(9) 0.4847(7) 0.7577(4) 0.143(6) Uani 1 1 d D . .
H22A H -0.0512 0.5050 0.7786 0.215 Uiso 1 1 calc R . .
H22B H -0.0555 0.4452 0.7615 0.215 Uiso 1 1 calc R . .
H22C H -0.0947 0.4982 0.7406 0.215 Uiso 1 1 calc R . .
C23 C 0.3088(6) 0.4037(3) 0.6399(2) 0.0428(19) Uani 1 1 d . . .
C24 C 0.3303(5) 0.3723(3) 0.61110(17) 0.0335(16) Uani 1 1 d . . .
C25 C 0.3431(5) 0.3150(3) 0.61512(16) 0.0333(16) Uani 1 1 d . . .
C26 C 0.3385(7) 0.2897(4) 0.6464(2) 0.049(2) Uani 1 1 d . . .
H26 H 0.3494 0.2510 0.6484 0.058 Uiso 1 1 calc R . .
C27 C 0.3176(8) 0.3212(4) 0.6755(2) 0.061(3) Uani 1 1 d . . .
C28 C 0.3047(8) 0.3780(4) 0.6714(2) 0.057(2) Uani 1 1 d . . .
H28 H 0.2927 0.4000 0.6903 0.068 Uiso 1 1 calc R . .
C29 C 0.3031(10) 0.2922(5) 0.7099(3) 0.086(4) Uani 1 1 d D . .
C30 C 0.2178(13) 0.3236(8) 0.7274(5) 0.184(9) Uani 1 1 d D . .
H30A H 0.1914 0.2996 0.7444 0.275 Uiso 1 1 calc R . .
H30B H 0.1641 0.3334 0.7107 0.275 Uiso 1 1 calc R . .
H30C H 0.2451 0.3573 0.7381 0.275 Uiso 1 1 calc R . .
C31 C 0.4054(12) 0.2970(9) 0.7309(6) 0.205(10) Uani 1 1 d D . .
H31A H 0.4023 0.2762 0.7517 0.308 Uiso 1 1 calc R . .
H31B H 0.4194 0.3360 0.7360 0.308 Uiso 1 1 calc R . .
H31C H 0.4586 0.2819 0.7180 0.308 Uiso 1 1 calc R . .
C32 C 0.2699(13) 0.2306(5) 0.7052(4) 0.142(6) Uani 1 1 d D . .
H32A H 0.3280 0.2078 0.7008 0.212 Uiso 1 1 calc R . .
H32B H 0.2199 0.2278 0.6863 0.212 Uiso 1 1 calc R . .
H32C H 0.2411 0.2175 0.7255 0.212 Uiso 1 1 calc R . .
C33 C 0.2531(5) 0.2238(3) 0.58335(16) 0.0297(15) Uani 1 1 d . . .
C34 C 0.1542(6) 0.2435(3) 0.57565(16) 0.0327(16) Uani 1 1 d . . .
C35 C 0.0731(5) 0.2060(3) 0.57937(18) 0.0380(17) Uani 1 1 d . . .
C36 C 0.0933(6) 0.1526(3) 0.5923(2) 0.0442(19) Uani 1 1 d . . .
H36 H 0.0387 0.1284 0.5950 0.053 Uiso 1 1 calc R . .
C37 C 0.1911(6) 0.1331(3) 0.6015(2) 0.0417(18) Uani 1 1 d . . .
C38 C 0.2712(6) 0.1705(3) 0.59629(18) 0.0361(17) Uani 1 1 d . . .
H38 H 0.3380 0.1590 0.6017 0.043 Uiso 1 1 calc R . .
C39 C 0.2064(7) 0.0760(4) 0.6192(2) 0.059(2) Uani 1 1 d D . .
C40 C 0.1549(11) 0.0768(6) 0.6533(3) 0.124(5) Uani 1 1 d D . .
H40A H 0.1668 0.0414 0.6649 0.186 Uiso 1 1 calc R . .
H40B H 0.0830 0.0825 0.6490 0.186 Uiso 1 1 calc R . .
H40C H 0.1831 0.1069 0.6674 0.186 Uiso 1 1 calc R . .
C41 C 0.1557(9) 0.0283(4) 0.5973(3) 0.091(4) Uani 1 1 d D . .
H41A H 0.1766 0.0310 0.5744 0.136 Uiso 1 1 calc R . .
H41B H 0.0830 0.0319 0.5970 0.136 Uiso 1 1 calc R . .
H41C H 0.1761 -0.0076 0.6068 0.136 Uiso 1 1 calc R . .
C42 C 0.3194(8) 0.0608(6) 0.6247(4) 0.140(6) Uani 1 1 d D . .
H42A H 0.3556 0.0913 0.6361 0.210 Uiso 1 1 calc R . .
H42B H 0.3467 0.0542 0.6030 0.210 Uiso 1 1 calc R . .
H42C H 0.3268 0.0273 0.6384 0.210 Uiso 1 1 calc R . .
C43 C -0.0845(5) 0.2660(3) 0.60490(19) 0.0388(18) Uani 1 1 d . . .
C44 C -0.0912(5) 0.3255(3) 0.60239(19) 0.0388(18) Uani 1 1 d . . .
C45 C -0.1200(6) 0.3557(4) 0.6303(2) 0.0448(19) Uani 1 1 d . . .
C46 C -0.1392(7) 0.3273(4) 0.6601(2) 0.053(2) Uani 1 1 d . . .
H46 H -0.1602 0.3479 0.6785 0.064 Uiso 1 1 calc R . .
C47 C -0.1283(7) 0.2692(4) 0.6634(2) 0.057(2) Uani 1 1 d . . .
C48 C -0.1031(6) 0.2397(4) 0.6351(2) 0.047(2) Uani 1 1 d . . .
H48 H -0.0984 0.2006 0.6363 0.057 Uiso 1 1 calc R . .
C49 C -0.1476(9) 0.2403(5) 0.6974(3) 0.091(4) Uani 1 1 d D . .
C50 C -0.0538(14) 0.2476(12) 0.7224(7) 0.288(16) Uani 1 1 d D . .
H50A H -0.0549 0.2845 0.7325 0.432 Uiso 1 1 calc R . .
H50B H 0.0069 0.2435 0.7104 0.432 Uiso 1 1 calc R . .
H50C H -0.0546 0.2195 0.7400 0.432 Uiso 1 1 calc R . .
C51 C -0.2386(12) 0.2684(7) 0.7134(5) 0.156(7) Uani 1 1 d D . .
H51A H -0.2278 0.2676 0.7378 0.234 Uiso 1 1 calc R . .
H51B H -0.3000 0.2483 0.7065 0.234 Uiso 1 1 calc R . .
H51C H -0.2445 0.3069 0.7058 0.234 Uiso 1 1 calc R . .
C52 C -0.1767(13) 0.1779(5) 0.6917(4) 0.145(7) Uani 1 1 d D . .
H52A H -0.1167 0.1564 0.6878 0.218 Uiso 1 1 calc R . .
H52B H -0.2246 0.1748 0.6722 0.218 Uiso 1 1 calc R . .
H52C H -0.2070 0.1636 0.7115 0.218 Uiso 1 1 calc R . .
C53 C 0.4116(6) 0.4380(3) 0.5750(2) 0.0452(19) Uani 1 1 d . . .
H53A H 0.4678 0.4206 0.5642 0.054 Uiso 1 1 calc R . .
H53B H 0.4372 0.4518 0.5973 0.054 Uiso 1 1 calc R . .
C54 C 0.3701(8) 0.4866(4) 0.5536(3) 0.063(3) Uani 1 1 d . . .
H54A H 0.3068 0.4992 0.5623 0.076 Uiso 1 1 calc R . .
H54B H 0.4181 0.5177 0.5558 0.076 Uiso 1 1 calc R . .
C55 C 0.2520(8) 0.4642(4) 0.5059(2) 0.061(3) Uani 1 1 d . . .
C56 C 0.2337(9) 0.4705(4) 0.4709(2) 0.068(3) Uani 1 1 d . . .
H56 H 0.2862 0.4814 0.4576 0.081 Uiso 1 1 calc R . .
C57 C 0.1407(9) 0.4607(4) 0.4563(2) 0.070(3) Uani 1 1 d . . .
H57 H 0.1293 0.4656 0.4329 0.084 Uiso 1 1 calc R . .
C58 C 0.0617(8) 0.4438(4) 0.4747(2) 0.060(2) Uani 1 1 d . . .
H58 H -0.0022 0.4364 0.4640 0.073 Uiso 1 1 calc R . .
C59 C 0.0793(8) 0.4377(4) 0.5099(2) 0.052(2) Uani 1 1 d . . .
C60 C 0.1721(7) 0.4477(3) 0.5252(2) 0.051(2) Uani 1 1 d . . .
H60 H 0.1830 0.4437 0.5487 0.061 Uiso 1 1 calc R . .
C61 C -0.0734(7) 0.3883(5) 0.5187(2) 0.061(3) Uani 1 1 d . . .
H61A H -0.0454 0.3559 0.5074 0.073 Uiso 1 1 calc R . .
H61B H -0.1182 0.4084 0.5022 0.073 Uiso 1 1 calc R . .
C62 C -0.1318(6) 0.3692(4) 0.5482(2) 0.056(2) Uani 1 1 d . . .
H62A H -0.1730 0.3998 0.5561 0.067 Uiso 1 1 calc R . .
H62B H -0.1762 0.3378 0.5415 0.067 Uiso 1 1 calc R . .
C63 C 0.2110(5) 0.1975(3) 0.49363(17) 0.0330(16) Uani 1 1 d . . .
C64 C 0.1471(6) 0.2413(3) 0.48244(18) 0.0379(17) Uani 1 1 d . . .
C65 C 0.0432(6) 0.2340(4) 0.47627(18) 0.044(2) Uani 1 1 d . . .
H65 H 0.0031 0.2645 0.4688 0.053 Uiso 1 1 calc R . .
C66 C -0.0020(6) 0.1826(4) 0.4810(2) 0.048(2) Uani 1 1 d . . .
C67 C 0.0607(6) 0.1376(4) 0.4921(2) 0.046(2) Uani 1 1 d . . .
H67 H 0.0322 0.1022 0.4953 0.055 Uiso 1 1 calc R . .
C68 C 0.1647(5) 0.1452(3) 0.49828(17) 0.0370(17) Uani 1 1 d . . .
C69 C -0.1159(6) 0.1723(4) 0.4707(2) 0.070(3) Uani 1 1 d D . .
C70 C -0.1797(7) 0.2260(4) 0.4756(3) 0.090(4) Uani 1 1 d D . .
H70A H -0.2508 0.2167 0.4735 0.135 Uiso 1 1 calc R . .
H70B H -0.1654 0.2533 0.4585 0.135 Uiso 1 1 calc R . .
H70C H -0.1624 0.2416 0.4978 0.135 Uiso 1 1 calc R . .
C71 C -0.1588(8) 0.1246(5) 0.4923(3) 0.109(5) Uani 1 1 d D . .
H71A H -0.1437 0.1325 0.5160 0.163 Uiso 1 1 calc R . .
H71B H -0.1281 0.0894 0.4866 0.163 Uiso 1 1 calc R . .
H71C H -0.2313 0.1223 0.4876 0.163 Uiso 1 1 calc R . .
C72 C -0.1214(9) 0.1575(7) 0.4323(2) 0.125(6) Uani 1 1 d D . .
H72A H -0.0929 0.1207 0.4293 0.187 Uiso 1 1 calc R . .
H72B H -0.0834 0.1849 0.4204 0.187 Uiso 1 1 calc R . .
H72C H -0.1912 0.1579 0.4234 0.187 Uiso 1 1 calc R . .
C73 C 0.2971(5) 0.0653(3) 0.47555(18) 0.0334(16) Uani 1 1 d . . .
C74 C 0.3984(5) 0.0769(3) 0.47165(17) 0.0309(15) Uani 1 1 d . . .
C75 C 0.4438(5) 0.0590(3) 0.44197(18) 0.0347(16) Uani 1 1 d . . .
C76 C 0.3840(6) 0.0299(3) 0.41712(19) 0.0393(18) Uani 1 1 d . . .
H76 H 0.4135 0.0182 0.3975 0.047 Uiso 1 1 calc R . .
C77 C 0.2826(6) 0.0177(3) 0.4206(2) 0.0436(19) Uani 1 1 d . . .
C78 C 0.2410(6) 0.0362(3) 0.45019(19) 0.0433(19) Uani 1 1 d . . .
H78 H 0.1727 0.0287 0.4530 0.052 Uiso 1 1 calc R . .
C79 C 0.2145(6) -0.0141(3) 0.3937(2) 0.064(3) Uani 1 1 d D . .
C80 C 0.1233(8) 0.0241(4) 0.3820(3) 0.102(4) Uani 1 1 d D . .
H80A H 0.0876 0.0350 0.4015 0.153 Uiso 1 1 calc R . .
H80B H 0.0780 0.0038 0.3662 0.153 Uiso 1 1 calc R . .
H80C H 0.1478 0.0572 0.3711 0.153 Uiso 1 1 calc R . .
C81 C 0.1741(9) -0.0685(4) 0.4095(3) 0.088(4) Uani 1 1 d D . .
H81A H 0.2299 -0.0938 0.4151 0.133 Uiso 1 1 calc R . .
H81B H 0.1261 -0.0864 0.3935 0.133 Uiso 1 1 calc R . .
H81C H 0.1412 -0.0594 0.4299 0.133 Uiso 1 1 calc R . .
C82 C 0.2739(9) -0.0319(6) 0.3631(3) 0.112(5) Uani 1 1 d D . .
H82A H 0.2966 0.0011 0.3517 0.168 Uiso 1 1 calc R . .
H82B H 0.2304 -0.0538 0.3476 0.168 Uiso 1 1 calc R . .
H82C H 0.3318 -0.0541 0.3710 0.168 Uiso 1 1 calc R . .
C83 C 0.5910(5) 0.1256(3) 0.41118(18) 0.0342(16) Uani 1 1 d . . .
C84 C 0.5719(5) 0.1799(3) 0.42203(18) 0.0348(16) Uani 1 1 d . . .
C85 C 0.5938(6) 0.2245(3) 0.40055(18) 0.0372(17) Uani 1 1 d . . .
C86 C 0.6339(6) 0.2148(3) 0.36953(19) 0.0428(19) Uani 1 1 d . . .
H86 H 0.6456 0.2451 0.3553 0.051 Uiso 1 1 calc R . .
C87 C 0.6573(6) 0.1600(4) 0.3592(2) 0.046(2) Uani 1 1 d . . .
C88 C 0.6325(5) 0.1157(3) 0.38014(18) 0.0371(17) Uani 1 1 d . . .
H88 H 0.6438 0.0788 0.3733 0.045 Uiso 1 1 calc R . .
C89 C 0.7070(7) 0.1516(4) 0.32478(19) 0.067(3) Uani 1 1 d D . .
C90 C 0.8052(9) 0.1869(6) 0.3249(3) 0.128(6) Uani 1 1 d D . .
H90A H 0.8293 0.1874 0.3024 0.193 Uiso 1 1 calc R . .
H90B H 0.8562 0.1706 0.3406 0.193 Uiso 1 1 calc R . .
H90C H 0.7913 0.2248 0.3319 0.193 Uiso 1 1 calc R . .
C91 C 0.7321(11) 0.0889(4) 0.3191(3) 0.109(5) Uani 1 1 d D . .
H91A H 0.6700 0.0675 0.3170 0.163 Uiso 1 1 calc R . .
H91B H 0.7744 0.0752 0.3382 0.163 Uiso 1 1 calc R . .
H91C H 0.7674 0.0851 0.2987 0.163 Uiso 1 1 calc R . .
C92 C 0.6319(9) 0.1716(5) 0.2957(2) 0.096(4) Uani 1 1 d D . .
H92A H 0.6678 0.1779 0.2756 0.145 Uiso 1 1 calc R . .
H92B H 0.6004 0.2061 0.3023 0.145 Uiso 1 1 calc R . .
H92C H 0.5805 0.1433 0.2912 0.145 Uiso 1 1 calc R . .
C93 C 0.4301(6) 0.2900(3) 0.41256(18) 0.0372(17) Uani 1 1 d . . .
C94 C 0.3781(6) 0.3057(3) 0.44138(18) 0.0373(17) Uani 1 1 d . . .
C95 C 0.2746(6) 0.2957(3) 0.43976(17) 0.0369(17) Uani 1 1 d . . .
C96 C 0.2240(6) 0.2700(3) 0.41183(18) 0.0436(19) Uani 1 1 d . . .
H96 H 0.1543 0.2636 0.4120 0.052 Uiso 1 1 calc R . .
C97 C 0.2751(7) 0.2536(4) 0.38357(19) 0.049(2) Uani 1 1 d . . .
C98 C 0.3774(7) 0.2659(3) 0.38485(19) 0.048(2) Uani 1 1 d . . .
H98 H 0.4131 0.2575 0.3659 0.058 Uiso 1 1 calc R . .
C99 C 0.2254(7) 0.2208(4) 0.3542(2) 0.070(3) Uani 1 1 d D . .
C100 C 0.1116(9) 0.2085(8) 0.3585(4) 0.154(7) Uani 1 1 d D . .
H10A H 0.1047 0.1904 0.3801 0.231 Uiso 1 1 calc R . .
H10B H 0.0854 0.1841 0.3405 0.231 Uiso 1 1 calc R . .
H10C H 0.0741 0.2432 0.3577 0.231 Uiso 1 1 calc R . .
C101 C 0.2832(11) 0.1651(5) 0.3507(4) 0.129(6) Uani 1 1 d D . .
H10D H 0.3492 0.1727 0.3426 0.194 Uiso 1 1 calc R . .
H10E H 0.2456 0.1410 0.3347 0.194 Uiso 1 1 calc R . .
H10F H 0.2912 0.1468 0.3725 0.194 Uiso 1 1 calc R . .
C102 C 0.2338(13) 0.2546(6) 0.3209(3) 0.142(6) Uani 1 1 d D . .
H10G H 0.1920 0.2878 0.3213 0.213 Uiso 1 1 calc R . .
H10H H 0.2111 0.2316 0.3017 0.213 Uiso 1 1 calc R . .
H10I H 0.3034 0.2654 0.3188 0.213 Uiso 1 1 calc R . .
C103 C 0.5085(6) 0.0823(3) 0.52290(19) 0.0408(18) Uani 1 1 d . . .
H10J H 0.5683 0.0636 0.5150 0.049 Uiso 1 1 calc R . .
H10K H 0.4656 0.0541 0.5326 0.049 Uiso 1 1 calc R . .
C104 C 0.5393(6) 0.1263(3) 0.5489(2) 0.046(2) Uani 1 1 d . . .
H10L H 0.4795 0.1447 0.5569 0.055 Uiso 1 1 calc R . .
H10M H 0.5771 0.1092 0.5684 0.055 Uiso 1 1 calc R . .
C105 C 0.6099(5) 0.2191(3) 0.54887(18) 0.0385(18) Uani 1 1 d . . .
C106 C 0.6352(6) 0.2241(4) 0.5834(2) 0.051(2) Uani 1 1 d . . .
H106 H 0.6491 0.1924 0.5969 0.062 Uiso 1 1 calc R . .
C107 C 0.6391(7) 0.2777(4) 0.5975(2) 0.056(2) Uani 1 1 d . . .
H107 H 0.6562 0.2820 0.6207 0.067 Uiso 1 1 calc R . .
C108 C 0.6184(6) 0.3241(4) 0.5779(2) 0.046(2) Uani 1 1 d . . .
H108 H 0.6213 0.3598 0.5878 0.056 Uiso 1 1 calc R . .
C109 C 0.5928(6) 0.3185(3) 0.54314(18) 0.0395(18) Uani 1 1 d . . .
C110 C 0.5874(6) 0.2650(3) 0.52866(19) 0.0407(18) Uani 1 1 d . . .
H110 H 0.5686 0.2605 0.5056 0.049 Uiso 1 1 calc R . .
C111 C 0.5851(7) 0.3714(4) 0.4908(2) 0.050(2) Uani 1 1 d . . .
H11A H 0.6213 0.3383 0.4836 0.060 Uiso 1 1 calc R . .
H11B H 0.6271 0.4042 0.4868 0.060 Uiso 1 1 calc R . .
C112 C 0.4861(7) 0.3766(3) 0.4694(2) 0.045(2) Uani 1 1 d . . .
H11C H 0.4471 0.4079 0.4775 0.054 Uiso 1 1 calc R . .
H11D H 0.4999 0.3842 0.4459 0.054 Uiso 1 1 calc R . .
C113 C 0.1895(13) 0.6316(8) 0.6141(4) 0.135(6) Uani 1 1 d . . .
H11E H 0.2568 0.6358 0.6256 0.162 Uiso 1 1 calc R . .
H11F H 0.1512 0.6056 0.6274 0.162 Uiso 1 1 calc R . .
C114 C 0.5846(12) 0.4224(8) 0.7033(5) 0.144(7) Uani 1 1 d . . .
H11G H 0.5403 0.4528 0.7097 0.173 Uiso 1 1 calc R . .
H11H H 0.5597 0.3876 0.7127 0.173 Uiso 1 1 calc R . .
Cl1 Cl 0.2008(4) 0.6046(3) 0.57538(18) 0.178(2) Uani 1 1 d . . .
Cl2 Cl 0.1292(7) 0.6965(3) 0.6127(2) 0.239(4) Uani 1 1 d . . .
Cl3 Cl 0.5794(4) 0.4171(3) 0.65947(14) 0.188(3) Uani 1 1 d . . .
Cl4 Cl 0.7058(4) 0.4350(3) 0.72025(11) 0.1527(18) Uani 1 1 d . . .
N1 N 0.5852(8) 0.5547(4) 0.6172(2) 0.076(2) Uani 1 1 d . . .
N2 N 0.9352(10) 0.5990(6) 0.6499(4) 0.112(4) Uani 1 1 d . . .
N3 N 0.7035(16) 0.5935(9) 0.7387(5) 0.137(6) Uani 1 1 d D . .
N4 N 0.3606(12) 0.6326(6) 0.7169(4) 0.116(4) Uani 1 1 d . . .
N5 N 0.4721(15) 0.6583(10) 0.8368(6) 0.146(6) Uani 1 1 d . . .
N6 N 0.4441(13) 0.4690(9) 0.7902(5) 0.139(6) Uani 1 1 d . . .
O1 O 0.5424(7) 0.5688(4) 0.6879(2) 0.102(3) Uani 1 1 d . . .
O2 O 0.4959(7) 0.5692(4) 0.6188(2) 0.101(3) Uani 1 1 d . . .
O3 O 0.6120(7) 0.5277(5) 0.5936(2) 0.117(3) Uani 1 1 d . . .
O4 O 0.9544(8) 0.5888(6) 0.6201(3) 0.144(4) Uani 1 1 d . . .
O5 O 1.0012(9) 0.6132(5) 0.6704(3) 0.132(4) Uani 1 1 d . . .
O6 O 0.639(2) 0.5666(13) 0.7525(7) 0.153(9) Uani 0.54 1 d PD A 1
O7 O 0.767(4) 0.6199(14) 0.7558(12) 0.156(12) Uani 0.54 1 d PD A 1
O6' O 0.632(3) 0.6253(16) 0.7426(9) 0.164(11) Uani 0.46 1 d P A 2
O7' O 0.765(5) 0.582(3) 0.7622(17) 0.20(2) Uani 0.46 1 d P A 2
O8 O 0.3803(7) 0.5137(3) 0.72752(19) 0.087(2) Uani 1 1 d . . .
O9 O 0.3085(9) 0.6123(5) 0.6959(3) 0.122(4) Uani 1 1 d . . .
O10 O 0.4069(15) 0.6795(8) 0.7111(4) 0.202(7) Uani 1 1 d . . .
O11 O 0.4633(13) 0.7077(8) 0.8318(4) 0.173(6) Uani 1 1 d . . .
O12 O 0.4831(12) 0.6364(8) 0.8646(4) 0.174(6) Uani 1 1 d . . .
O13 O 0.4471(14) 0.4517(8) 0.8197(5) 0.211(7) Uani 1 1 d . . .
O14 O 0.4522(17) 0.4343(9) 0.7677(6) 0.225(8) Uani 1 1 d . . .
O15 O 0.0812(5) 0.4415(3) 0.60391(15) 0.0635(17) Uani 1 1 d . . .
H15A H 0.0311 0.4237 0.5964 0.095 Uiso 1 1 calc R . .
O16 O 0.1410(4) 0.2973(2) 0.56442(13) 0.0392(12) Uani 1 1 d . . .
H16 H 0.0850 0.3003 0.5540 0.059 Uiso 1 1 calc R . .
O17 O -0.0574(4) 0.3524(2) 0.57412(13) 0.0423(12) Uani 1 1 d . . .
O18 O 0.0048(5) 0.4235(3) 0.53127(15) 0.0592(16) Uani 1 1 d . . .
O19 O 0.3321(4) 0.3963(2) 0.57917(12) 0.0414(12) Uani 1 1 d . . .
O20 O 0.3522(5) 0.4734(3) 0.51908(16) 0.074(2) Uani 1 1 d . . .
O21 O 0.5359(4) 0.1929(2) 0.45265(13) 0.0432(13) Uani 1 1 d . . .
H21 H 0.5395 0.1650 0.4650 0.065 Uiso 1 1 calc R . .
O22 O 0.3116(3) 0.2071(2) 0.49923(13) 0.0361(11) Uani 1 1 d . . .
H22 H 0.3395 0.1789 0.5075 0.054 Uiso 1 1 calc R . .
O23 O 0.4536(4) 0.11077(19) 0.49505(12) 0.0350(11) Uani 1 1 d . . .
O24 O 0.6009(4) 0.1660(2) 0.53316(13) 0.0427(13) Uani 1 1 d . . .
O25 O 0.4276(4) 0.3252(2) 0.47098(12) 0.0389(12) Uani 1 1 d . . .
O26 O 0.5711(6) 0.3672(2) 0.52589(14) 0.0649(18) Uani 1 1 d . . .
S1 S 0.27233(18) 0.47671(9) 0.63496(6) 0.0515(6) Uani 1 1 d . . .
S2 S 0.36147(14) 0.26888(8) 0.57970(5) 0.0356(4) Uani 1 1 d . . .
S3 S -0.05412(15) 0.22671(9) 0.56806(5) 0.0457(5) Uani 1 1 d . . .
S4 S -0.13349(18) 0.43027(10) 0.62826(6) 0.0555(6) Uani 1 1 d . . .
S5 S 0.19861(15) 0.31082(8) 0.47533(5) 0.0417(5) Uani 1 1 d . . .
S6 S 0.24181(16) 0.08701(9) 0.51389(5) 0.0435(5) Uani 1 1 d . . .
S7 S 0.57789(14) 0.06674(8) 0.43904(5) 0.0416(5) Uani 1 1 d . . .
S8 S 0.56657(16) 0.29513(8) 0.41297(5) 0.0462(5) Uani 1 1 d . . .

loop_
_atom_site_aniso_label
_atom_site_aniso_U_11
_atom_site_aniso_U_22
_atom_site_aniso_U_33
_atom_site_aniso_U_23
_atom_site_aniso_U_13
_atom_site_aniso_U_12
Ag1 0.0816(6) 0.0766(6) 0.0676(5) -0.0187(4) 0.0102(4) -0.0141(4)
Ag2 0.0887(6) 0.0646(5) 0.0324(3) 0.0019(3) 0.0046(3) -0.0316(4)
C1 0.075(7) 0.070(7) 0.079(7) -0.012(6) 0.028(6) -0.013(6)
C2 0.060(6) 0.065(7) 0.086(7) 0.007(6) 0.016(6) -0.008(5)
C3 0.087(8) 0.066(7) 0.073(7) 0.000(5) 0.024(6) -0.001(6)
C4 0.076(8) 0.088(9) 0.097(9) -0.008(7) 0.026(7) -0.029(7)
C5 0.100(10) 0.091(9) 0.088(9) -0.017(7) 0.015(7) -0.020(7)
C6 0.094(9) 0.106(10) 0.068(7) -0.020(7) 0.024(7) -0.030(7)
C7 0.078(8) 0.099(9) 0.066(7) -0.021(6) 0.022(6) -0.012(7)
C8 0.094(9) 0.089(9) 0.062(7) -0.032(6) 0.010(6) 0.015(7)
C9 0.101(10) 0.109(11) 0.098(10) -0.033(9) 0.017(8) 0.000(8)
C10 0.080(9) 0.136(14) 0.086(10) -0.036(10) 0.008(7) -0.006(9)
C11 0.074(8) 0.132(13) 0.086(9) -0.010(9) 0.011(7) 0.011(9)
C12 0.079(8) 0.135(13) 0.053(7) -0.006(8) 0.009(6) 0.014(8)
C13 0.059(6) 0.036(4) 0.052(5) -0.011(4) 0.022(4) -0.004(4)
C14 0.064(6) 0.044(5) 0.052(5) -0.009(4) 0.027(4) -0.004(4)
C15 0.068(6) 0.072(7) 0.057(5) -0.026(5) 0.022(5) -0.015(5)
C16 0.076(7) 0.074(7) 0.051(5) -0.023(5) 0.029(5) -0.012(5)
C17 0.069(6) 0.064(6) 0.063(6) -0.012(5) 0.039(5) -0.005(5)
C18 0.071(6) 0.031(4) 0.055(5) -0.016(4) 0.019(4) -0.003(4)
C19 0.080(8) 0.097(9) 0.075(7) -0.022(7) 0.025(6) -0.004(7)
C20 0.168(18) 0.179(19) 0.131(15) -0.005(14) 0.020(13) 0.010(15)
C21 0.158(16) 0.143(15) 0.128(13) -0.039(11) 0.025(11) -0.021(12)
C22 0.143(15) 0.173(17) 0.117(12) -0.027(12) 0.037(11) -0.009(13)
C23 0.045(5) 0.036(4) 0.049(5) -0.001(4) 0.014(4) -0.009(4)
C24 0.033(4) 0.032(4) 0.036(4) 0.002(3) 0.012(3) -0.007(3)
C25 0.037(4) 0.038(4) 0.027(3) -0.002(3) 0.010(3) -0.004(3)
C26 0.064(6) 0.039(5) 0.044(5) 0.008(4) 0.006(4) -0.008(4)
C27 0.094(7) 0.050(6) 0.040(5) 0.004(4) 0.015(5) -0.008(5)
C28 0.085(7) 0.052(6) 0.035(4) -0.008(4) 0.011(4) -0.013(5)
C29 0.126(11) 0.080(8) 0.053(6) 0.013(6) 0.017(7) 0.002(8)
C30 0.20(2) 0.19(2) 0.166(19) 0.024(16) 0.051(17) 0.013(17)
C31 0.22(3) 0.21(3) 0.19(2) 0.033(19) 0.01(2) -0.02(2)
C32 0.168(17) 0.136(15) 0.122(13) 0.035(11) 0.023(11) -0.024(12)
C33 0.035(4) 0.026(4) 0.030(3) -0.005(3) 0.012(3) -0.002(3)
C34 0.046(4) 0.029(4) 0.024(3) 0.001(3) 0.013(3) -0.004(3)
C35 0.034(4) 0.044(5) 0.036(4) -0.006(3) 0.004(3) 0.000(3)
C36 0.047(5) 0.032(4) 0.055(5) -0.007(4) 0.016(4) -0.009(4)
C37 0.052(5) 0.025(4) 0.049(4) -0.005(3) 0.010(4) -0.005(4)
C38 0.040(4) 0.029(4) 0.039(4) -0.005(3) 0.006(3) 0.004(3)
C39 0.064(6) 0.048(5) 0.064(6) 0.008(4) 0.008(5) -0.004(5)
C40 0.162(15) 0.110(12) 0.100(10) 0.023(9) 0.015(10) 0.012(10)
C41 0.114(10) 0.061(7) 0.099(9) 0.012(6) 0.014(7) -0.011(7)
C42 0.141(15) 0.103(12) 0.175(17) 0.039(11) -0.004(12) 0.006(10)
C43 0.028(4) 0.045(5) 0.044(4) -0.003(4) 0.006(3) -0.007(3)
C44 0.028(4) 0.045(5) 0.045(4) 0.000(4) 0.008(3) -0.006(3)
C45 0.040(4) 0.050(5) 0.045(4) -0.006(4) 0.008(4) 0.000(4)
C46 0.057(5) 0.060(6) 0.045(5) -0.006(4) 0.019(4) -0.008(4)
C47 0.061(6) 0.058(6) 0.054(5) 0.008(4) 0.016(4) -0.011(5)
C48 0.043(5) 0.044(5) 0.055(5) 0.002(4) 0.009(4) -0.004(4)
C49 0.103(10) 0.100(10) 0.070(7) 0.017(7) 0.013(7) -0.010(8)
C50 0.29(4) 0.30(4) 0.27(4) 0.02(3) 0.01(3) -0.02(3)
C51 0.178(18) 0.157(17) 0.142(15) 0.006(12) 0.067(14) 0.005(14)
C52 0.169(17) 0.127(14) 0.143(15) 0.035(11) 0.042(13) -0.019(12)
C53 0.048(5) 0.042(5) 0.047(4) 0.003(4) 0.017(4) -0.008(4)
C54 0.070(6) 0.043(5) 0.079(7) 0.011(5) 0.027(5) -0.016(5)
C55 0.079(7) 0.052(6) 0.054(5) 0.026(4) 0.028(5) 0.022(5)
C56 0.080(8) 0.072(7) 0.055(6) 0.024(5) 0.038(5) 0.021(6)
C57 0.088(8) 0.080(7) 0.044(5) 0.021(5) 0.026(5) 0.030(6)
C58 0.069(6) 0.057(6) 0.057(6) 0.011(4) 0.016(5) 0.019(5)
C59 0.071(6) 0.043(5) 0.047(5) 0.018(4) 0.023(5) 0.022(4)
C60 0.066(6) 0.044(5) 0.045(5) 0.018(4) 0.021(4) 0.018(4)
C61 0.055(6) 0.093(8) 0.034(4) 0.009(5) 0.006(4) 0.006(5)
C62 0.040(5) 0.073(6) 0.054(5) 0.013(4) 0.004(4) 0.010(4)
C63 0.024(4) 0.047(5) 0.029(3) -0.006(3) 0.006(3) 0.003(3)
C64 0.033(4) 0.043(5) 0.037(4) -0.003(3) 0.004(3) 0.000(3)
C65 0.032(4) 0.067(6) 0.032(4) -0.004(4) -0.003(3) 0.015(4)
C66 0.030(4) 0.077(6) 0.038(4) -0.011(4) 0.001(3) -0.008(4)
C67 0.036(4) 0.058(5) 0.046(4) -0.009(4) 0.014(4) -0.011(4)
C68 0.034(4) 0.047(5) 0.031(4) -0.001(3) 0.009(3) -0.005(3)
C69 0.029(5) 0.120(9) 0.059(6) -0.024(6) -0.003(4) -0.005(5)
C70 0.040(6) 0.142(12) 0.087(8) -0.015(8) -0.008(5) 0.009(6)
C71 0.036(6) 0.152(13) 0.138(12) 0.007(10) 0.004(6) -0.038(7)
C72 0.054(7) 0.245(19) 0.073(8) -0.055(10) -0.013(6) -0.019(9)
C73 0.036(4) 0.025(4) 0.041(4) 0.005(3) 0.013(3) -0.003(3)
C74 0.035(4) 0.026(4) 0.032(4) 0.006(3) 0.000(3) 0.000(3)
C75 0.036(4) 0.027(4) 0.041(4) 0.005(3) 0.008(3) 0.000(3)
C76 0.046(5) 0.035(4) 0.038(4) 0.001(3) 0.008(3) -0.007(4)
C77 0.048(5) 0.031(4) 0.051(5) 0.000(3) 0.000(4) -0.011(4)
C78 0.034(4) 0.051(5) 0.046(4) -0.004(4) 0.007(3) -0.012(4)
C79 0.068(6) 0.068(6) 0.054(5) -0.009(5) -0.009(5) -0.029(5)
C80 0.106(10) 0.097(10) 0.096(9) 0.010(7) -0.044(8) -0.037(8)
C81 0.102(9) 0.059(7) 0.103(9) -0.017(6) 0.002(7) -0.044(6)
C82 0.117(10) 0.166(14) 0.057(6) -0.051(8) 0.025(7) -0.074(10)
C83 0.021(4) 0.045(5) 0.037(4) 0.005(3) 0.006(3) -0.005(3)
C84 0.033(4) 0.037(4) 0.036(4) -0.003(3) 0.011(3) -0.007(3)
C85 0.037(4) 0.040(4) 0.036(4) 0.001(3) 0.008(3) -0.001(3)
C86 0.042(4) 0.048(5) 0.040(4) 0.004(4) 0.012(3) -0.006(4)
C87 0.038(4) 0.057(5) 0.043(4) -0.009(4) 0.009(3) 0.007(4)
C88 0.032(4) 0.039(4) 0.040(4) 0.002(3) 0.003(3) 0.007(3)
C89 0.101(8) 0.070(7) 0.034(4) 0.000(4) 0.026(5) 0.005(6)
C90 0.119(11) 0.171(15) 0.106(10) -0.034(10) 0.080(9) -0.053(11)
C91 0.180(14) 0.093(9) 0.061(7) 0.003(6) 0.066(8) 0.045(9)
C92 0.144(12) 0.099(9) 0.048(6) -0.006(6) 0.018(7) 0.024(8)
C93 0.052(5) 0.027(4) 0.035(4) 0.008(3) 0.016(3) 0.001(3)
C94 0.049(5) 0.028(4) 0.035(4) 0.006(3) 0.003(3) 0.004(3)
C95 0.048(5) 0.036(4) 0.027(4) 0.000(3) 0.008(3) 0.013(4)
C96 0.041(4) 0.054(5) 0.036(4) 0.002(4) 0.001(3) 0.009(4)
C97 0.064(6) 0.049(5) 0.032(4) 0.003(4) -0.001(4) 0.002(4)
C98 0.067(6) 0.051(5) 0.029(4) -0.001(4) 0.018(4) 0.011(4)
C99 0.065(7) 0.098(8) 0.046(5) -0.018(5) -0.003(5) 0.007(6)
C100 0.146(16) 0.174(18) 0.140(15) -0.050(13) 0.000(12) -0.012(14)
C101 0.129(13) 0.124(13) 0.132(13) -0.039(10) -0.007(10) -0.002(10)
C102 0.171(17) 0.150(15) 0.102(11) 0.000(11) -0.012(11) -0.007(13)
C103 0.047(5) 0.032(4) 0.043(4) 0.016(3) -0.004(3) -0.004(3)
C104 0.048(5) 0.046(5) 0.041(4) 0.016(4) -0.008(4) -0.003(4)
C105 0.030(4) 0.049(5) 0.038(4) -0.012(4) 0.008(3) -0.007(3)
C106 0.051(5) 0.059(6) 0.043(5) 0.005(4) -0.005(4) -0.002(4)
C107 0.050(5) 0.077(7) 0.040(5) -0.007(5) -0.006(4) -0.008(5)
C108 0.036(4) 0.055(5) 0.049(5) -0.009(4) 0.006(4) -0.003(4)
C109 0.044(5) 0.042(5) 0.032(4) -0.002(3) 0.001(3) -0.004(4)
C110 0.037(4) 0.047(5) 0.038(4) -0.004(4) 0.006(3) -0.003(4)
C111 0.068(6) 0.038(5) 0.045(5) 0.002(4) 0.006(4) -0.015(4)
C112 0.066(6) 0.028(4) 0.044(4) 0.000(3) 0.016(4) -0.003(4)
C113 0.126(13) 0.163(17) 0.115(12) 0.038(12) 0.007(10) -0.041(12)
C114 0.113(13) 0.143(15) 0.183(18) 0.041(13) 0.061(12) 0.022(11)
Cl1 0.156(5) 0.164(5) 0.216(6) -0.050(4) 0.019(4) 0.022(4)
Cl2 0.330(10) 0.119(4) 0.283(9) -0.018(5) 0.133(8) -0.005(5)
Cl3 0.124(4) 0.306(8) 0.134(4) -0.040(5) -0.001(3) -0.007(4)
Cl4 0.136(4) 0.215(6) 0.106(3) 0.014(3) 0.004(3) -0.020(4)
N1 0.068(6) 0.094(7) 0.067(6) 0.000(5) 0.019(5) -0.015(5)
N2 0.102(10) 0.122(10) 0.110(10) -0.013(8) 0.007(8) -0.020(8)
N3 0.122(15) 0.144(16) 0.144(16) -0.023(14) 0.009(12) -0.011(16)
N4 0.142(12) 0.092(10) 0.117(11) -0.009(8) 0.018(9) -0.001(9)
N5 0.135(13) 0.162(17) 0.143(15) -0.007(16) 0.029(12) 0.027(14)
N6 0.154(13) 0.156(17) 0.107(12) 0.021(11) 0.020(11) 0.044(12)
O1 0.096(6) 0.115(7) 0.097(6) -0.037(5) 0.030(5) -0.028(5)
O2 0.074(6) 0.134(8) 0.095(6) 0.030(5) 0.015(5) -0.003(5)
O3 0.092(6) 0.192(11) 0.069(5) -0.012(6) 0.023(5) -0.032(6)
O4 0.114(8) 0.182(12) 0.138(10) -0.024(9) 0.035(7) -0.020(8)
O5 0.109(8) 0.162(10) 0.124(8) -0.004(7) 0.001(7) -0.039(7)
O6 0.15(2) 0.17(3) 0.14(2) 0.006(17) 0.023(17) -0.01(2)
O7 0.17(3) 0.16(3) 0.15(3) -0.01(3) 0.01(2) -0.01(3)
O6' 0.17(3) 0.16(3) 0.16(3) -0.02(2) 0.01(2) 0.00(2)
O7' 0.20(5) 0.20(5) 0.19(5) 0.00(4) 0.01(3) 0.01(5)
O8 0.116(6) 0.083(5) 0.064(5) -0.015(4) 0.011(4) -0.015(5)
O9 0.157(10) 0.119(8) 0.086(6) -0.026(6) -0.027(6) 0.023(7)
O10 0.242(19) 0.166(14) 0.194(16) 0.000(12) -0.002(13) -0.001(13)
O11 0.170(13) 0.184(14) 0.164(13) -0.061(13) 0.013(10) -0.026(13)
O12 0.154(12) 0.215(17) 0.151(12) -0.038(12) 0.003(11) 0.039(11)
O13 0.220(17) 0.216(17) 0.199(17) 0.032(14) 0.037(14) 0.044(13)
O14 0.25(2) 0.21(2) 0.206(19) -0.003(15) -0.005(16) 0.015(15)
O15 0.068(4) 0.073(5) 0.051(4) -0.019(3) 0.019(3) -0.007(3)
O16 0.035(3) 0.033(3) 0.050(3) 0.007(2) 0.009(2) 0.003(2)
O17 0.040(3) 0.047(3) 0.041(3) 0.007(2) 0.009(2) 0.001(2)
O18 0.068(4) 0.062(4) 0.051(3) 0.008(3) 0.025(3) -0.002(3)
O19 0.053(3) 0.035(3) 0.037(3) 0.004(2) 0.011(2) -0.004(2)
O20 0.070(5) 0.102(6) 0.053(4) 0.024(4) 0.029(3) 0.001(4)
O21 0.057(3) 0.034(3) 0.041(3) 0.005(2) 0.024(3) -0.004(3)
O22 0.023(3) 0.034(3) 0.050(3) 0.000(2) 0.000(2) 0.001(2)
O23 0.034(3) 0.030(3) 0.041(3) 0.000(2) 0.000(2) -0.003(2)
O24 0.048(3) 0.038(3) 0.043(3) -0.006(2) 0.008(2) -0.010(2)
O25 0.047(3) 0.039(3) 0.031(3) 0.001(2) 0.003(2) -0.009(2)
O26 0.112(6) 0.046(4) 0.037(3) -0.005(3) 0.004(3) 0.010(3)
S1 0.0645(14) 0.0359(11) 0.0573(13) -0.0057(9) 0.0277(11) -0.0047(10)
S2 0.0327(10) 0.0347(10) 0.0406(10) -0.0034(8) 0.0101(8) -0.0018(8)
S3 0.0354(11) 0.0538(13) 0.0477(11) -0.0124(10) 0.0004(9) -0.0013(9)
S4 0.0546(14) 0.0450(13) 0.0679(14) -0.0056(11) 0.0111(11) 0.0059(10)
S5 0.0444(11) 0.0408(11) 0.0410(10) -0.0008(8) 0.0107(9) 0.0112(9)
S6 0.0481(12) 0.0442(12) 0.0402(10) 0.0047(9) 0.0167(9) -0.0003(9)
S7 0.0335(10) 0.0381(11) 0.0543(12) 0.0085(9) 0.0115(9) 0.0044(8)
S8 0.0531(12) 0.0343(11) 0.0540(12) -0.0015(9) 0.0240(10) -0.0102(9)

loop_
_atom_type_symbol
_atom_type_description
_atom_type_scat_dispersion_real
_atom_type_scat_dispersion_imag
_atom_type_scat_source
C C 0.0033 0.0016 'International Tables Vol C Tables 4.2.6.8 and 6.1.1.4'
H H 0.0000 0.0000 'International Tables Vol C Tables 4.2.6.8 and 6.1.1.4'
N N 0.0061 0.0033 'International Tables Vol C Tables 4.2.6.8 and 6.1.1.4'
O O 0.0106 0.0060 'International Tables Vol C Tables 4.2.6.8 and 6.1.1.4'
S S 0.1246 0.1234 'International Tables Vol C Tables 4.2.6.8 and 6.1.1.4'
Cl Cl 0.1484 0.1585 'International Tables Vol C Tables 4.2.6.8 and 6.1.1.4'
Ag Ag -0.8971 1.1015 'International Tables Vol C Tables 4.2.6.8 and 6.1.1.4'

loop_
_geom_angle_atom_site_label_1
_geom_angle_atom_site_label_2
_geom_angle_atom_site_label_3
_geom_angle
_geom_angle_site_symmetry_1
_geom_angle_site_symmetry_3
_geom_angle_publ_flag
O1 Ag1 O8 82.2(3) . . ?
O1 Ag1 S1 163.3(2) . . ?
O8 Ag1 S1 111.9(2) . . ?
O1 Ag1 O9 85.1(4) . . ?
O8 Ag1 O9 68.0(3) . . ?
S1 Ag1 O9 108.0(3) . . ?
O1 Ag1 O2 68.2(3) . . ?
O8 Ag1 O2 150.3(3) . . ?
S1 Ag1 O2 97.7(2) . . ?
O9 Ag1 O2 105.7(3) . . ?
S5 Ag2 S2 135.18(7) . . ?
S5 Ag2 O19 136.59(13) . . ?
S2 Ag2 O19 72.23(12) . . ?
S5 Ag2 O25 71.43(11) . . ?
S2 Ag2 O25 124.02(12) . . ?
O19 Ag2 O25 126.79(15) . . ?
O1 C1 C2 124.4(11) . . ?
O1 C1 C6 122.5(10) . . ?
C2 C1 C6 112.9(10) . . ?
C3 C2 C1 123.0(11) . . ?
C3 C2 N1 115.5(10) . . ?
C1 C2 N1 121.5(9) . . ?
C2 C3 C4 117.9(10) . . ?
C2 C3 H3 121.0 . . ?
C4 C3 H3 121.0 . . ?
C5 C4 C3 121.8(11) . . ?
C5 C4 N2 120.0(13) . . ?
C3 C4 N2 118.2(12) . . ?
C6 C5 C4 119.2(12) . . ?
C6 C5 H5 120.4 . . ?
C4 C5 H5 120.4 . . ?
C5 C6 C1 125.0(11) . . ?
C5 C6 N3 114.9(14) . . ?
C1 C6 N3 120.2(13) . . ?
O8 C7 C12 122.0(13) . . ?
O8 C7 C8 126.1(11) . . ?
C12 C7 C8 111.8(11) . . ?
C9 C8 C7 123.7(13) . . ?
C9 C8 N4 119.5(14) . . ?
C7 C8 N4 116.8(11) . . ?
C10 C9 C8 117.6(15) . . ?
C10 C9 H9 121.2 . . ?
C8 C9 H9 121.2 . . ?
C11 C10 C9 123.0(14) . . ?
C11 C10 N5 120.0(17) . . ?
C9 C10 N5 116.8(18) . . ?
C12 C11 C10 119.6(15) . . ?
C12 C11 H11 120.2 . . ?
C10 C11 H11 120.2 . . ?
C11 C12 C7 124.1(15) . . ?
C11 C12 N6 118.7(15) . . ?
C7 C12 N6 117.2(14) . . ?
O15 C13 C14 117.3(7) . . ?
O15 C13 C18 124.6(8) . . ?
C14 C13 C18 118.0(7) . . ?
C13 C14 C15 121.5(8) . . ?
C13 C14 S1 117.2(6) . . ?
C15 C14 S1 121.3(7) . . ?
C16 C15 C14 121.4(9) . . ?
C16 C15 H15 119.3 . . ?
C14 C15 H15 119.3 . . ?
C15 C16 C17 115.6(8) . . ?
C15 C16 C19 120.6(9) . . ?
C17 C16 C19 123.8(8) . . ?
C18 C17 C16 123.1(8) . . ?
C18 C17 H17 118.4 . . ?
C16 C17 H17 118.4 . . ?
C17 C18 C13 120.3(9) . . ?
C17 C18 S4 121.0(7) . . ?
C13 C18 S4 118.6(6) . . ?
C16 C19 C22 110.4(10) . . ?
C16 C19 C20 110.4(10) . . ?
C22 C19 C20 109.4(10) . . ?
C16 C19 C21 108.4(10) . . ?
C22 C19 C21 110.7(9) . . ?
C20 C19 C21 107.6(10) . . ?
C19 C20 H20A 109.5 . . ?
C19 C20 H20B 109.5 . . ?
H20A C20 H20B 109.5 . . ?
C19 C20 H20C 109.5 . . ?
H20A C20 H20C 109.5 . . ?
H20B C20 H20C 109.5 . . ?
C19 C21 H21A 109.5 . . ?
C19 C21 H21B 109.5 . . ?
H21A C21 H21B 109.5 . . ?
C19 C21 H21C 109.5 . . ?
H21A C21 H21C 109.5 . . ?
H21B C21 H21C 109.5 . . ?
C19 C22 H22A 109.5 . . ?
C19 C22 H22B 109.5 . . ?
H22A C22 H22B 109.5 . . ?
C19 C22 H22C 109.5 . . ?
H22A C22 H22C 109.5 . . ?
H22B C22 H22C 109.5 . . ?
C28 C23 C24 120.9(7) . . ?
C28 C23 S1 119.4(6) . . ?
C24 C23 S1 119.3(6) . . ?
C25 C24 O19 120.1(6) . . ?
C25 C24 C23 117.5(6) . . ?
O19 C24 C23 122.3(6) . . ?
C26 C25 C24 121.5(7) . . ?
C26 C25 S2 116.3(6) . . ?
C24 C25 S2 122.2(5) . . ?
C25 C26 C27 121.2(8) . . ?
C25 C26 H26 119.4 . . ?
C27 C26 H26 119.4 . . ?
C28 C27 C26 117.2(8) . . ?
C28 C27 C29 121.5(8) . . ?
C26 C27 C29 121.3(8) . . ?
C27 C28 C23 121.8(8) . . ?
C27 C28 H28 119.1 . . ?
C23 C28 H28 119.1 . . ?
C32 C29 C31 111.6(10) . . ?
C32 C29 C27 111.8(9) . . ?
C31 C29 C27 106.3(12) . . ?
C32 C29 C30 107.6(10) . . ?
C31 C29 C30 111.2(11) . . ?
C27 C29 C30 108.3(11) . . ?
C29 C30 H30A 109.5 . . ?
C29 C30 H30B 109.5 . . ?
H30A C30 H30B 109.5 . . ?
C29 C30 H30C 109.5 . . ?
H30A C30 H30C 109.5 . . ?
H30B C30 H30C 109.5 . . ?
C29 C31 H31A 109.5 . . ?
C29 C31 H31B 109.5 . . ?
H31A C31 H31B 109.5 . . ?
C29 C31 H31C 109.5 . . ?
H31A C31 H31C 109.5 . . ?
H31B C31 H31C 109.5 . . ?
C29 C32 H32A 109.5 . . ?
C29 C32 H32B 109.5 . . ?
H32A C32 H32B 109.5 . . ?
C29 C32 H32C 109.5 . . ?
H32A C32 H32C 109.5 . . ?
H32B C32 H32C 109.5 . . ?
C38 C33 C34 121.4(6) . . ?
C38 C33 S2 117.2(6) . . ?
C34 C33 S2 121.2(5) . . ?
O16 C34 C33 118.8(6) . . ?
O16 C34 C35 123.2(7) . . ?
C33 C34 C35 118.0(6) . . ?
C36 C35 C34 119.3(7) . . ?
C36 C35 S3 120.0(6) . . ?
C34 C35 S3 120.7(6) . . ?
C35 C36 C37 123.4(7) . . ?
C35 C36 H36 118.3 . . ?
C37 C36 H36 118.3 . . ?
C36 C37 C38 116.3(7) . . ?
C36 C37 C39 120.2(7) . . ?
C38 C37 C39 123.3(7) . . ?
C33 C38 C37 121.4(7) . . ?
C33 C38 H38 119.3 . . ?
C37 C38 H38 119.3 . . ?
C37 C39 C42 111.6(8) . . ?
C37 C39 C40 109.5(8) . . ?
C42 C39 C40 111.2(9) . . ?
C37 C39 C41 110.8(7) . . ?
C42 C39 C41 106.4(8) . . ?
C40 C39 C41 107.2(8) . . ?
C39 C40 H40A 109.5 . . ?
C39 C40 H40B 109.5 . . ?
H40A C40 H40B 109.5 . . ?
C39 C40 H40C 109.5 . . ?
H40A C40 H40C 109.5 . . ?
H40B C40 H40C 109.5 . . ?
C39 C41 H41A 109.5 . . ?
C39 C41 H41B 109.5 . . ?
H41A C41 H41B 109.5 . . ?
C39 C41 H41C 109.5 . . ?
H41A C41 H41C 109.5 . . ?
H41B C41 H41C 109.5 . . ?
C39 C42 H42A 109.5 . . ?
C39 C42 H42B 109.5 . . ?
H42A C42 H42B 109.5 . . ?
C39 C42 H42C 109.5 . . ?
H42A C42 H42C 109.5 . . ?
H42B C42 H42C 109.5 . . ?
C48 C43 C44 119.8(7) . . ?
C48 C43 S3 121.7(6) . . ?
C44 C43 S3 118.6(6) . . ?
O17 C44 C45 121.3(7) . . ?
O17 C44 C43 119.6(6) . . ?
C45 C44 C43 118.7(7) . . ?
C44 C45 C46 119.4(8) . . ?
C44 C45 S4 120.8(6) . . ?
C46 C45 S4 119.8(6) . . ?
C47 C46 C45 122.4(8) . . ?
C47 C46 H46 118.8 . . ?
C45 C46 H46 118.8 . . ?
C48 C47 C46 117.2(8) . . ?
C48 C47 C49 122.7(9) . . ?
C46 C47 C49 120.1(8) . . ?
C47 C48 C43 122.3(8) . . ?
C47 C48 H48 118.8 . . ?
C43 C48 H48 118.8 . . ?
C50 C49 C47 109.4(14) . . ?
C50 C49 C52 112.6(12) . . ?
C47 C49 C52 110.9(10) . . ?
C50 C49 C51 107.6(11) . . ?
C47 C49 C51 109.9(10) . . ?
C52 C49 C51 106.4(10) . . ?
C49 C50 H50A 109.5 . . ?
C49 C50 H50B 109.5 . . ?
H50A C50 H50B 109.5 . . ?
C49 C50 H50C 109.5 . . ?
H50A C50 H50C 109.5 . . ?
H50B C50 H50C 109.5 . . ?
C49 C51 H51A 109.5 . . ?
C49 C51 H51B 109.5 . . ?
H51A C51 H51B 109.5 . . ?
C49 C51 H51C 109.5 . . ?
H51A C51 H51C 109.5 . . ?
H51B C51 H51C 109.5 . . ?
C49 C52 H52A 109.5 . . ?
C49 C52 H52B 109.5 . . ?
H52A C52 H52B 109.5 . . ?
C49 C52 H52C 109.5 . . ?
H52A C52 H52C 109.5 . . ?
H52B C52 H52C 109.5 . . ?
O19 C53 C54 110.2(7) . . ?
O19 C53 H53A 109.6 . . ?
C54 C53 H53A 109.6 . . ?
O19 C53 H53B 109.6 . . ?
C54 C53 H53B 109.6 . . ?
H53A C53 H53B 108.1 . . ?
O20 C54 C53 113.7(8) . . ?
O20 C54 H54A 108.8 . . ?
C53 C54 H54A 108.8 . . ?
O20 C54 H54B 108.8 . . ?
C53 C54 H54B 108.8 . . ?
H54A C54 H54B 107.7 . . ?
C56 C55 C60 118.9(10) . . ?
C56 C55 O20 116.4(8) . . ?
C60 C55 O20 124.7(8) . . ?
C57 C56 C55 119.9(9) . . ?
C57 C56 H56 120.1 . . ?
C55 C56 H56 120.1 . . ?
C56 C57 C58 122.2(9) . . ?
C56 C57 H57 118.9 . . ?
C58 C57 H57 118.9 . . ?
C57 C58 C59 118.3(10) . . ?
C57 C58 H58 120.9 . . ?
C59 C58 H58 120.9 . . ?
C60 C59 O18 115.6(7) . . ?
C60 C59 C58 120.6(8) . . ?
O18 C59 C58 123.7(9) . . ?
C59 C60 C55 120.1(8) . . ?
C59 C60 H60 120.0 . . ?
C55 C60 H60 120.0 . . ?
O18 C61 C62 108.1(7) . . ?
O18 C61 H61A 110.1 . . ?
C62 C61 H61A 110.1 . . ?
O18 C61 H61B 110.1 . . ?
C62 C61 H61B 110.1 . . ?
H61A C61 H61B 108.4 . . ?
O17 C62 C61 105.9(7) . . ?
O17 C62 H62A 110.6 . . ?
C61 C62 H62A 110.6 . . ?
O17 C62 H62B 110.6 . . ?
C61 C62 H62B 110.6 . . ?
H62A C62 H62B 108.7 . . ?
O22 C63 C64 119.4(7) . . ?
O22 C63 C68 124.2(7) . . ?
C64 C63 C68 116.4(6) . . ?
C65 C64 C63 122.1(7) . . ?
C65 C64 S5 117.6(6) . . ?
C63 C64 S5 120.3(6) . . ?
C66 C65 C64 121.3(8) . . ?
C66 C65 H65 119.4 . . ?
C64 C65 H65 119.4 . . ?
C65 C66 C67 117.9(7) . . ?
C65 C66 C69 121.7(8) . . ?
C67 C66 C69 120.1(8) . . ?
C68 C67 C66 120.6(8) . . ?
C68 C67 H67 119.7 . . ?
C66 C67 H67 119.7 . . ?
C67 C68 C63 121.8(7) . . ?
C67 C68 S6 119.2(6) . . ?
C63 C68 S6 119.0(5) . . ?
C71 C69 C72 112.2(9) . . ?
C71 C69 C70 108.2(8) . . ?
C72 C69 C70 108.6(8) . . ?
C71 C69 C66 110.9(7) . . ?
C72 C69 C66 105.7(7) . . ?
C70 C69 C66 111.2(7) . . ?
C69 C70 H70A 109.5 . . ?
C69 C70 H70B 109.5 . . ?
H70A C70 H70B 109.5 . . ?
C69 C70 H70C 109.5 . . ?
H70A C70 H70C 109.5 . . ?
H70B C70 H70C 109.5 . . ?
C69 C71 H71A 109.5 . . ?
C69 C71 H71B 109.5 . . ?
H71A C71 H71B 109.5 . . ?
C69 C71 H71C 109.5 . . ?
H71A C71 H71C 109.5 . . ?
H71B C71 H71C 109.5 . . ?
C69 C72 H72A 109.5 . . ?
C69 C72 H72B 109.5 . . ?
H72A C72 H72B 109.5 . . ?
C69 C72 H72C 109.5 . . ?
H72A C72 H72C 109.5 . . ?
H72B C72 H72C 109.5 . . ?
C74 C73 C78 119.4(6) . . ?
C74 C73 S6 119.1(5) . . ?
C78 C73 S6 121.5(5) . . ?
C73 C74 O23 120.5(6) . . ?
C73 C74 C75 119.9(6) . . ?
O23 C74 C75 119.3(6) . . ?
C76 C75 C74 118.5(7) . . ?
C76 C75 S7 121.2(5) . . ?
C74 C75 S7 119.9(6) . . ?
C77 C76 C75 122.5(7) . . ?
C77 C76 H76 118.8 . . ?
C75 C76 H76 118.8 . . ?
C76 C77 C78 117.1(7) . . ?
C76 C77 C79 123.8(7) . . ?
C78 C77 C79 119.1(7) . . ?
C73 C78 C77 122.6(7) . . ?
C73 C78 H78 118.7 . . ?
C77 C78 H78 118.7 . . ?
C77 C79 C82 111.6(7) . . ?
C77 C79 C81 109.6(7) . . ?
C82 C79 C81 107.0(8) . . ?
C77 C79 C80 108.8(7) . . ?
C82 C79 C80 110.7(8) . . ?
C81 C79 C80 109.1(8) . . ?
C79 C80 H80A 109.5 . . ?
C79 C80 H80B 109.5 . . ?
H80A C80 H80B 109.5 . . ?
C79 C80 H80C 109.5 . . ?
H80A C80 H80C 109.5 . . ?
H80B C80 H80C 109.5 . . ?
C79 C81 H81A 109.5 . . ?
C79 C81 H81B 109.5 . . ?
H81A C81 H81B 109.5 . . ?
C79 C81 H81C 109.5 . . ?
H81A C81 H81C 109.5 . . ?
H81B C81 H81C 109.5 . . ?
C79 C82 H82A 109.5 . . ?
C79 C82 H82B 109.5 . . ?
H82A C82 H82B 109.5 . . ?
C79 C82 H82C 109.5 . . ?
H82A C82 H82C 109.5 . . ?
H82B C82 H82C 109.5 . . ?
C84 C83 C88 121.2(7) . . ?
C84 C83 S7 120.6(5) . . ?
C88 C83 S7 117.7(6) . . ?
O21 C84 C83 124.4(6) . . ?
O21 C84 C85 117.6(6) . . ?
C83 C84 C85 118.0(6) . . ?
C86 C85 C84 121.0(7) . . ?
C86 C85 S8 119.6(6) . . ?
C84 C85 S8 119.4(5) . . ?
C85 C86 C87 120.9(7) . . ?
C85 C86 H86 119.5 . . ?
C87 C86 H86 119.5 . . ?
C88 C87 C86 117.8(7) . . ?
C88 C87 C89 123.2(7) . . ?
C86 C87 C89 118.9(7) . . ?
C87 C88 C83 120.9(7) . . ?
C87 C88 H88 119.5 . . ?
C83 C88 H88 119.5 . . ?
C92 C89 C90 109.4(8) . . ?
C92 C89 C91 108.9(8) . . ?
C90 C89 C91 109.7(9) . . ?
C92 C89 C87 108.7(7) . . ?
C90 C89 C87 109.2(7) . . ?
C91 C89 C87 110.9(7) . . ?
C89 C90 H90A 109.5 . . ?
C89 C90 H90B 109.5 . . ?
H90A C90 H90B 109.5 . . ?
C89 C90 H90C 109.5 . . ?
H90A C90 H90C 109.5 . . ?
H90B C90 H90C 109.5 . . ?
C89 C91 H91A 109.5 . . ?
C89 C91 H91B 109.5 . . ?
H91A C91 H91B 109.5 . . ?
C89 C91 H91C 109.5 . . ?
H91A C91 H91C 109.5 . . ?
H91B C91 H91C 109.5 . . ?
C89 C92 H92A 109.5 . . ?
C89 C92 H92B 109.5 . . ?
H92A C92 H92B 109.5 . . ?
C89 C92 H92C 109.5 . . ?
H92A C92 H92C 109.5 . . ?
H92B C92 H92C 109.5 . . ?
C98 C93 C94 120.0(7) . . ?
C98 C93 S8 118.9(6) . . ?
C94 C93 S8 120.8(6) . . ?
O25 C94 C95 120.4(6) . . ?
O25 C94 C93 122.7(7) . . ?
C95 C94 C93 116.6(7) . . ?
C94 C95 C96 122.1(7) . . ?
C94 C95 S5 121.8(6) . . ?
C96 C95 S5 116.0(6) . . ?
C95 C96 C97 121.5(8) . . ?
C95 C96 H96 119.2 . . ?
C97 C96 H96 119.2 . . ?
C98 C97 C96 115.9(7) . . ?
C98 C97 C99 120.7(8) . . ?
C96 C97 C99 123.3(8) . . ?
C93 C98 C97 123.8(7) . . ?
C93 C98 H98 118.1 . . ?
C97 C98 H98 118.1 . . ?
C97 C99 C101 108.7(8) . . ?
C97 C99 C102 109.3(9) . . ?
C101 C99 C102 107.8(9) . . ?
C97 C99 C100 112.7(9) . . ?
C101 C99 C100 109.7(9) . . ?
C102 C99 C100 108.6(9) . . ?
C99 C100 H10A 109.5 . . ?
C99 C100 H10B 109.5 . . ?
H10A C100 H10B 109.5 . . ?
C99 C100 H10C 109.5 . . ?
H10A C100 H10C 109.5 . . ?
H10B C100 H10C 109.5 . . ?
C99 C101 H10D 109.5 . . ?
C99 C101 H10E 109.5 . . ?
H10D C101 H10E 109.5 . . ?
C99 C101 H10F 109.5 . . ?
H10D C101 H10F 109.5 . . ?
H10E C101 H10F 109.5 . . ?
C99 C102 H10G 109.5 . . ?
C99 C102 H10H 109.5 . . ?
H10G C102 H10H 109.5 . . ?
C99 C102 H10I 109.5 . . ?
H10G C102 H10I 109.5 . . ?
H10H C102 H10I 109.5 . . ?
O23 C103 C104 106.9(6) . . ?
O23 C103 H10J 110.3 . . ?
C104 C103 H10J 110.3 . . ?
O23 C103 H10K 110.3 . . ?
C104 C103 H10K 110.3 . . ?
H10J C103 H10K 108.6 . . ?
O24 C104 C103 107.5(6) . . ?
O24 C104 H10L 110.2 . . ?
C103 C104 H10L 110.2 . . ?
O24 C104 H10M 110.2 . . ?
C103 C104 H10M 110.2 . . ?
H10L C104 H10M 108.5 . . ?
C110 C105 C106 122.1(8) . . ?
C110 C105 O24 116.7(6) . . ?
C106 C105 O24 121.1(7) . . ?
C105 C106 C107 118.0(8) . . ?
C105 C106 H106 121.0 . . ?
C107 C106 H106 121.0 . . ?
C108 C107 C106 121.2(8) . . ?
C108 C107 H107 119.4 . . ?
C106 C107 H107 119.4 . . ?
C107 C108 C109 120.1(8) . . ?
C107 C108 H108 119.9 . . ?
C109 C108 H108 119.9 . . ?
O26 C109 C110 124.6(7) . . ?
O26 C109 C108 115.8(7) . . ?
C110 C109 C108 119.6(7) . . ?
C105 C110 C109 119.0(7) . . ?
C105 C110 H110 120.5 . . ?
C109 C110 H110 120.5 . . ?
O26 C111 C112 112.7(7) . . ?
O26 C111 H11A 109.0 . . ?
C112 C111 H11A 109.0 . . ?
O26 C111 H11B 109.0 . . ?
C112 C111 H11B 109.0 . . ?
H11A C111 H11B 107.8 . . ?
O25 C112 C111 110.5(6) . . ?
O25 C112 H11C 109.6 . . ?
C111 C112 H11C 109.6 . . ?
O25 C112 H11D 109.6 . . ?
C111 C112 H11D 109.6 . . ?
H11C C112 H11D 108.1 . . ?
Cl1 C113 Cl2 112.4(10) . . ?
Cl1 C113 H11E 109.1 . . ?
Cl2 C113 H11E 109.1 . . ?
Cl1 C113 H11F 109.1 . . ?
Cl2 C113 H11F 109.1 . . ?
H11E C113 H11F 107.9 . . ?
Cl4 C114 Cl3 111.9(9) . . ?
Cl4 C114 H11G 109.2 . . ?
Cl3 C114 H11G 109.2 . . ?
Cl4 C114 H11H 109.2 . . ?
Cl3 C114 H11H 109.2 . . ?
H11G C114 H11H 107.9 . . ?
O3 N1 O2 121.3(10) . . ?
O3 N1 C2 118.9(10) . . ?
O2 N1 C2 119.8(10) . . ?
O5 N2 O4 120.6(14) . . ?
O5 N2 C4 120.3(14) . . ?
O4 N2 C4 119.0(13) . . ?
O7 N3 O6 120(3) . . ?
O7 N3 O7' 45(3) . . ?
O6 N3 O7' 89(4) . . ?
O7 N3 O6' 97(3) . . ?
O6 N3 O6' 73(2) . . ?
O7' N3 O6' 121(4) . . ?
O7 N3 C6 117(3) . . ?
O6 N3 C6 123(2) . . ?
O7' N3 C6 128(4) . . ?
O6' N3 C6 108(2) . . ?
O9 N4 O10 120.2(17) . . ?
O9 N4 C8 128.0(15) . . ?
O10 N4 C8 111.1(16) . . ?
O11 N5 O12 125(2) . . ?
O11 N5 C10 118(2) . . ?
O12 N5 C10 117(2) . . ?
O14 N6 O13 118(2) . . ?
O14 N6 C12 124.9(18) . . ?
O13 N6 C12 117.5(19) . . ?
C1 O1 Ag1 138.4(7) . . ?
N1 O2 Ag1 117.0(7) . . ?
C7 O8 Ag1 128.0(8) . . ?
N4 O9 Ag1 111.1(10) . . ?
C13 O15 H15A 109.5 . . ?
C34 O16 H16 109.5 . . ?
C44 O17 C62 117.5(6) . . ?
C59 O18 C61 118.0(7) . . ?
C24 O19 C53 116.0(6) . . ?
C24 O19 Ag2 115.7(4) . . ?
C53 O19 Ag2 111.6(4) . . ?
C54 O20 C55 119.1(7) . . ?
C84 O21 H21 109.5 . . ?
C63 O22 H22 109.5 . . ?
C74 O23 C103 116.4(5) . . ?
C105 O24 C104 115.9(6) . . ?
C94 O25 C112 118.0(5) . . ?
C94 O25 Ag2 115.5(4) . . ?
C112 O25 Ag2 111.0(4) . . ?
C109 O26 C111 120.8(6) . . ?
C14 S1 C23 98.9(4) . . ?
C14 S1 Ag1 110.3(3) . . ?
C23 S1 Ag1 104.8(3) . . ?
C33 S2 C25 98.6(3) . . ?
C33 S2 Ag2 103.5(2) . . ?
C25 S2 Ag2 106.5(2) . . ?
C35 S3 C43 101.6(3) . . ?
C45 S4 C18 100.3(4) . . ?
C95 S5 C64 99.9(3) . . ?
C95 S5 Ag2 108.2(3) . . ?
C64 S5 Ag2 102.2(2) . . ?
C73 S6 C68 100.7(3) . . ?
C75 S7 C83 104.9(3) . . ?
C85 S8 C93 98.8(3) . . ?

loop_
_geom_bond_atom_site_label_1
_geom_bond_atom_site_label_2
_geom_bond_distance
_geom_bond_site_symmetry_2
_geom_bond_publ_flag
Ag1 O1 2.236(9) . ?
Ag1 O8 2.359(7) . ?
Ag1 S1 2.360(3) . ?
Ag1 O9 2.600(10) . ?
Ag1 O2 2.623(8) . ?
Ag2 S5 2.482(2) . ?
Ag2 S2 2.497(2) . ?
Ag2 O19 2.661(5) . ?
Ag2 O25 2.728(5) . ?
C1 O1 1.274(12) . ?
C1 C2 1.419(14) . ?
C1 C6 1.428(16) . ?
C2 C3 1.383(14) . ?
C2 N1 1.427(14) . ?
C3 C4 1.395(16) . ?
C3 H3 0.9300 . ?
C4 C5 1.347(16) . ?
C4 N2 1.441(16) . ?
C5 C6 1.333(16) . ?
C5 H5 0.9300 . ?
C6 N3 1.49(2) . ?
C7 O8 1.260(13) . ?
C7 C12 1.429(17) . ?
C7 C8 1.440(17) . ?
C8 C9 1.355(16) . ?
C8 N4 1.462(18) . ?
C9 C10 1.35(2) . ?
C9 H9 0.9300 . ?
C10 C11 1.34(2) . ?
C10 N5 1.52(2) . ?
C11 C12 1.316(18) . ?
C11 H11 0.9300 . ?
C12 N6 1.43(2) . ?
C13 O15 1.352(9) . ?
C13 C14 1.376(12) . ?
C13 C18 1.400(11) . ?
C14 C15 1.408(12) . ?
C14 S1 1.795(8) . ?
C15 C16 1.386(13) . ?
C15 H15 0.9300 . ?
C16 C17 1.421(14) . ?
C16 C19 1.528(13) . ?
C17 C18 1.363(12) . ?
C17 H17 0.9300 . ?
C18 S4 1.778(10) . ?
C19 C22 1.537(9) . ?
C19 C20 1.54(2) . ?
C19 C21 1.541(9) . ?
C20 H20A 0.9600 . ?
C20 H20B 0.9600 . ?
C20 H20C 0.9600 . ?
C21 H21A 0.9600 . ?
C21 H21B 0.9600 . ?
C21 H21C 0.9600 . ?
C22 H22A 0.9600 . ?
C22 H22B 0.9600 . ?
C22 H22C 0.9600 . ?
C23 C28 1.385(11) . ?
C23 C24 1.398(10) . ?
C23 S1 1.803(8) . ?
C24 C25 1.376(10) . ?
C24 O19 1.379(8) . ?
C25 C26 1.373(10) . ?
C25 S2 1.799(7) . ?
C26 C27 1.409(12) . ?
C26 H26 0.9300 . ?
C27 C28 1.364(12) . ?
C27 C29 1.539(12) . ?
C28 H28 0.9300 . ?
C29 C32 1.532(9) . ?
C29 C31 1.53(2) . ?
C29 C30 1.55(2) . ?
C30 H30A 0.9600 . ?
C30 H30B 0.9600 . ?
C30 H30C 0.9600 . ?
C31 H31A 0.9600 . ?
C31 H31B 0.9600 . ?
C31 H31C 0.9600 . ?
C32 H32A 0.9600 . ?
C32 H32B 0.9600 . ?
C32 H32C 0.9600 . ?
C33 C38 1.377(10) . ?
C33 C34 1.396(10) . ?
C33 S2 1.794(7) . ?
C34 O16 1.357(8) . ?
C34 C35 1.403(10) . ?
C35 C36 1.384(11) . ?
C35 S3 1.770(8) . ?
C36 C37 1.391(11) . ?
C36 H36 0.9300 . ?
C37 C38 1.403(10) . ?
C37 C39 1.528(11) . ?
C38 H38 0.9300 . ?
C39 C42 1.530(9) . ?
C39 C40 1.542(8) . ?
C39 C41 1.545(8) . ?
C40 H40A 0.9600 . ?
C40 H40B 0.9600 . ?
C40 H40C 0.9600 . ?
C41 H41A 0.9600 . ?
C41 H41B 0.9600 . ?
C41 H41C 0.9600 . ?
C42 H42A 0.9600 . ?
C42 H42B 0.9600 . ?
C42 H42C 0.9600 . ?
C43 C48 1.376(11) . ?
C43 C44 1.416(11) . ?
C43 S3 1.789(8) . ?
C44 O17 1.381(9) . ?
C44 C45 1.384(11) . ?
C45 C46 1.390(11) . ?
C45 S4 1.776(9) . ?
C46 C47 1.389(12) . ?
C46 H46 0.9300 . ?
C47 C48 1.375(12) . ?
C47 C49 1.538(13) . ?
C48 H48 0.9300 . ?
C49 C50 1.53(3) . ?
C49 C52 1.539(9) . ?
C49 C51 1.54(2) . ?
C50 H50A 0.9600 . ?
C50 H50B 0.9600 . ?
C50 H50C 0.9600 . ?
C51 H51A 0.9600 . ?
C51 H51B 0.9600 . ?
C51 H51C 0.9600 . ?
C52 H52A 0.9600 . ?
C52 H52B 0.9600 . ?
C52 H52C 0.9600 . ?
C53 O19 1.457(9) . ?
C53 C54 1.509(12) . ?
C53 H53A 0.9700 . ?
C53 H53B 0.9700 . ?
C54 O20 1.395(12) . ?
C54 H54A 0.9700 . ?
C54 H54B 0.9700 . ?
C55 C56 1.388(13) . ?
C55 C60 1.394(12) . ?
C55 O20 1.399(12) . ?
C56 C57 1.336(15) . ?
C56 H56 0.9300 . ?
C57 C58 1.365(13) . ?
C57 H57 0.9300 . ?
C58 C59 1.394(12) . ?
C58 H58 0.9300 . ?
C59 C60 1.346(13) . ?
C59 O18 1.376(10) . ?
C60 H60 0.9300 . ?
C61 O18 1.389(11) . ?
C61 C62 1.504(11) . ?
C61 H61A 0.9700 . ?
C61 H61B 0.9700 . ?
C62 O17 1.421(9) . ?
C62 H62A 0.9700 . ?
C62 H62B 0.9700 . ?
C63 O22 1.346(8) . ?
C63 C64 1.387(10) . ?
C63 C68 1.398(10) . ?
C64 C65 1.383(11) . ?
C64 S5 1.810(8) . ?
C65 C66 1.373(12) . ?
C65 H65 0.9300 . ?
C66 C67 1.398(12) . ?
C66 C69 1.545(11) . ?
C67 C68 1.385(11) . ?
C67 H67 0.9300 . ?
C68 S6 1.795(8) . ?
C69 C71 1.542(8) . ?
C69 C72 1.544(8) . ?
C69 C70 1.544(8) . ?
C70 H70A 0.9600 . ?
C70 H70B 0.9600 . ?
C70 H70C 0.9600 . ?
C71 H71A 0.9600 . ?
C71 H71B 0.9600 . ?
C71 H71C 0.9600 . ?
C72 H72A 0.9600 . ?
C72 H72B 0.9600 . ?
C72 H72C 0.9600 . ?
C73 C74 1.380(10) . ?
C73 C78 1.382(10) . ?
C73 S6 1.793(7) . ?
C74 O23 1.388(8) . ?
C74 C75 1.411(10) . ?
C75 C76 1.394(10) . ?
C75 S7 1.785(7) . ?
C76 C77 1.380(11) . ?
C76 H76 0.9300 . ?
C77 C78 1.390(11) . ?
C77 C79 1.534(11) . ?
C78 H78 0.9300 . ?
C79 C82 1.537(8) . ?
C79 C81 1.542(8) . ?
C79 C80 1.547(8) . ?
C80 H80A 0.9600 . ?
C80 H80B 0.9600 . ?
C80 H80C 0.9600 . ?
C81 H81A 0.9600 . ?
C81 H81B 0.9600 . ?
C81 H81C 0.9600 . ?
C82 H82A 0.9600 . ?
C82 H82B 0.9600 . ?
C82 H82C 0.9600 . ?
C83 C84 1.384(10) . ?
C83 C88 1.390(10) . ?
C83 S7 1.788(7) . ?
C84 O21 1.359(8) . ?
C84 C85 1.396(10) . ?
C85 C86 1.380(10) . ?
C85 S8 1.786(8) . ?
C86 C87 1.401(11) . ?
C86 H86 0.9300 . ?
C87 C88 1.386(11) . ?
C87 C89 1.557(10) . ?
C88 H88 0.9300 . ?
C89 C92 1.532(8) . ?
C89 C90 1.540(8) . ?
C89 C91 1.540(8) . ?
C90 H90A 0.9600 . ?
C90 H90B 0.9600 . ?
C90 H90C 0.9600 . ?
C91 H91A 0.9600 . ?
C91 H91B 0.9600 . ?
C91 H91C 0.9600 . ?
C92 H92A 0.9600 . ?
C92 H92B 0.9600 . ?
C92 H92C 0.9600 . ?
C93 C98 1.373(11) . ?
C93 C94 1.412(10) . ?
C93 S8 1.799(8) . ?
C94 O25 1.373(9) . ?
C94 C95 1.379(11) . ?
C95 C96 1.385(11) . ?
C95 S5 1.809(7) . ?
C96 C97 1.392(11) . ?
C96 H96 0.9300 . ?
C97 C98 1.375(12) . ?
C97 C99 1.504(12) . ?
C98 H98 0.9300 . ?
C99 C101 1.535(9) . ?
C99 C102 1.544(9) . ?
C99 C100 1.546(9) . ?
C100 H10A 0.9600 . ?
C100 H10B 0.9600 . ?
C100 H10C 0.9600 . ?
C101 H10D 0.9600 . ?
C101 H10E 0.9600 . ?
C101 H10F 0.9600 . ?
C102 H10G 0.9600 . ?
C102 H10H 0.9600 . ?
C102 H10I 0.9600 . ?
C103 O23 1.437(8) . ?
C103 C104 1.498(11) . ?
C103 H10J 0.9700 . ?
C103 H10K 0.9700 . ?
C104 O24 1.412(9) . ?
C104 H10L 0.9700 . ?
C104 H10M 0.9700 . ?
C105 C110 1.367(11) . ?
C105 C106 1.381(11) . ?
C105 O24 1.403(9) . ?
C106 C107 1.383(12) . ?
C106 H106 0.9300 . ?
C107 C108 1.360(12) . ?
C107 H107 0.9300 . ?
C108 C109 1.391(11) . ?
C108 H108 0.9300 . ?
C109 O26 1.360(9) . ?
C109 C110 1.388(11) . ?
C110 H110 0.9300 . ?
C111 O26 1.409(9) . ?
C111 C112 1.505(12) . ?
C111 H11A 0.9700 . ?
C111 H11B 0.9700 . ?
C112 O25 1.445(9) . ?
C112 H11C 0.9700 . ?
C112 H11D 0.9700 . ?
C113 Cl1 1.668(18) . ?
C113 Cl2 1.728(19) . ?
C113 H11E 0.9700 . ?
C113 H11F 0.9700 . ?
C114 Cl4 1.712(18) . ?
C114 Cl3 1.722(19) . ?
C114 H11G 0.9700 . ?
C114 H11H 0.9700 . ?
N1 O3 1.200(12) . ?
N1 O2 1.230(11) . ?
N2 O5 1.194(14) . ?
N2 O4 1.239(15) . ?
N3 O7 1.21(5) . ?
N3 O6 1.21(3) . ?
N3 O7' 1.22(7) . ?
N3 O6' 1.23(4) . ?
N4 O9 1.141(15) . ?
N4 O10 1.293(18) . ?
N5 O11 1.19(2) . ?
N5 O12 1.21(2) . ?
N6 O14 1.22(2) . ?
N6 O13 1.23(2) . ?
O15 H15A 0.8200 . ?
O16 H16 0.8200 . ?
O21 H21 0.8200 . ?
O22 H22 0.8200 . ?

loop_
_geom_torsion_atom_site_label_1
_geom_torsion_atom_site_label_2
_geom_torsion_atom_site_label_3
_geom_torsion_atom_site_label_4
_geom_torsion
_geom_torsion_site_symmetry_1
_geom_torsion_site_symmetry_2
_geom_torsion_site_symmetry_3
_geom_torsion_site_symmetry_4
_geom_torsion_publ_flag
O1 C1 C2 C3 -177.8(11) . . . . ?
C6 C1 C2 C3 -3.5(16) . . . . ?
O1 C1 C2 N1 2.9(18) . . . . ?
C6 C1 C2 N1 177.2(10) . . . . ?
C1 C2 C3 C4 1.5(17) . . . . ?
N1 C2 C3 C4 -179.2(10) . . . . ?
C2 C3 C4 C5 0.2(19) . . . . ?
C2 C3 C4 N2 179.8(11) . . . . ?
C3 C4 C5 C6 1(2) . . . . ?
N2 C4 C5 C6 -179.0(13) . . . . ?
C4 C5 C6 C1 -3(2) . . . . ?
C4 C5 C6 N3 176.2(13) . . . . ?
O1 C1 C6 C5 178.9(13) . . . . ?
C2 C1 C6 C5 4.5(19) . . . . ?
O1 C1 C6 N3 0(2) . . . . ?
C2 C1 C6 N3 -174.9(12) . . . . ?
O8 C7 C8 C9 -179.1(12) . . . . ?
C12 C7 C8 C9 1.4(17) . . . . ?
O8 C7 C8 N4 1.7(18) . . . . ?
C12 C7 C8 N4 -177.8(11) . . . . ?
C7 C8 C9 C10 -2(2) . . . . ?
N4 C8 C9 C10 176.7(13) . . . . ?
C8 C9 C10 C11 0(2) . . . . ?
C8 C9 C10 N5 -174.4(13) . . . . ?
C9 C10 C11 C12 4(2) . . . . ?
N5 C10 C11 C12 178.0(13) . . . . ?
C10 C11 C12 C7 -5(2) . . . . ?
C10 C11 C12 N6 177.4(14) . . . . ?
O8 C7 C12 C11 -177.0(12) . . . . ?
C8 C7 C12 C11 2.6(17) . . . . ?
O8 C7 C12 N6 0.4(18) . . . . ?
C8 C7 C12 N6 179.9(12) . . . . ?
O15 C13 C14 C15 -177.2(8) . . . . ?
C18 C13 C14 C15 -0.3(13) . . . . ?
O15 C13 C14 S1 -0.1(11) . . . . ?
C18 C13 C14 S1 176.8(6) . . . . ?
C13 C14 C15 C16 2.0(15) . . . . ?
S1 C14 C15 C16 -175.0(8) . . . . ?
C14 C15 C16 C17 -2.9(15) . . . . ?
C14 C15 C16 C19 175.7(9) . . . . ?
C15 C16 C17 C18 2.5(15) . . . . ?
C19 C16 C17 C18 -176.0(10) . . . . ?
C16 C17 C18 C13 -1.0(15) . . . . ?
C16 C17 C18 S4 -178.9(8) . . . . ?
O15 C13 C18 C17 176.5(9) . . . . ?
C14 C13 C18 C17 -0.1(13) . . . . ?
O15 C13 C18 S4 -5.6(12) . . . . ?
C14 C13 C18 S4 177.8(7) . . . . ?
C15 C16 C19 C22 179.8(11) . . . . ?
C17 C16 C19 C22 -1.7(15) . . . . ?
C15 C16 C19 C20 -59.2(14) . . . . ?
C17 C16 C19 C20 119.3(12) . . . . ?
C15 C16 C19 C21 58.4(14) . . . . ?
C17 C16 C19 C21 -123.1(12) . . . . ?
C28 C23 C24 C25 2.4(12) . . . . ?
S1 C23 C24 C25 -170.7(6) . . . . ?
C28 C23 C24 O19 178.1(7) . . . . ?
S1 C23 C24 O19 5.0(10) . . . . ?
O19 C24 C25 C26 -177.9(7) . . . . ?
C23 C24 C25 C26 -2.2(11) . . . . ?
O19 C24 C25 S2 -0.5(10) . . . . ?
C23 C24 C25 S2 175.2(6) . . . . ?
C24 C25 C26 C27 1.8(13) . . . . ?
S2 C25 C26 C27 -175.7(7) . . . . ?
C25 C26 C27 C28 -1.5(14) . . . . ?
C25 C26 C27 C29 174.5(9) . . . . ?
C26 C27 C28 C23 1.8(15) . . . . ?
C29 C27 C28 C23 -174.3(10) . . . . ?
C24 C23 C28 C27 -2.3(14) . . . . ?
S1 C23 C28 C27 170.8(8) . . . . ?
C28 C27 C29 C32 152.1(11) . . . . ?
C26 C27 C29 C32 -23.8(15) . . . . ?
C28 C27 C29 C31 -85.9(14) . . . . ?
C26 C27 C29 C31 98.2(13) . . . . ?
C28 C27 C29 C30 33.7(15) . . . . ?
C26 C27 C29 C30 -142.2(12) . . . . ?
C38 C33 C34 O16 177.0(6) . . . . ?
S2 C33 C34 O16 1.7(8) . . . . ?
C38 C33 C34 C35 -4.1(10) . . . . ?
S2 C33 C34 C35 -179.5(5) . . . . ?
O16 C34 C35 C36 -177.4(6) . . . . ?
C33 C34 C35 C36 3.8(10) . . . . ?
O16 C34 C35 S3 2.0(9) . . . . ?
C33 C34 C35 S3 -176.8(5) . . . . ?
C34 C35 C36 C37 -1.1(11) . . . . ?
S3 C35 C36 C37 179.5(6) . . . . ?
C35 C36 C37 C38 -1.4(11) . . . . ?
C35 C36 C37 C39 173.3(7) . . . . ?
C34 C33 C38 C37 1.6(10) . . . . ?
S2 C33 C38 C37 177.2(5) . . . . ?
C36 C37 C38 C33 1.1(10) . . . . ?
C39 C37 C38 C33 -173.4(7) . . . . ?
C36 C37 C39 C42 175.7(9) . . . . ?
C38 C37 C39 C42 -9.9(12) . . . . ?
C36 C37 C39 C40 -60.7(11) . . . . ?
C38 C37 C39 C40 113.6(9) . . . . ?
C36 C37 C39 C41 57.3(10) . . . . ?
C38 C37 C39 C41 -128.4(8) . . . . ?
C48 C43 C44 O17 169.9(7) . . . . ?
S3 C43 C44 O17 -11.2(9) . . . . ?
C48 C43 C44 C45 -2.2(11) . . . . ?
S3 C43 C44 C45 176.6(6) . . . . ?
O17 C44 C45 C46 -170.6(7) . . . . ?
C43 C44 C45 C46 1.5(12) . . . . ?
O17 C44 C45 S4 9.9(10) . . . . ?
C43 C44 C45 S4 -178.1(6) . . . . ?
C44 C45 C46 C47 1.6(13) . . . . ?
S4 C45 C46 C47 -178.9(7) . . . . ?
C45 C46 C47 C48 -3.8(14) . . . . ?
C45 C46 C47 C49 178.2(9) . . . . ?
C46 C47 C48 C43 3.0(13) . . . . ?
C49 C47 C48 C43 -179.1(9) . . . . ?
C44 C43 C48 C47 0.0(12) . . . . ?
S3 C43 C48 C47 -178.8(7) . . . . ?
C48 C47 C49 C50 102.3(14) . . . . ?
C46 C47 C49 C50 -79.7(14) . . . . ?
C48 C47 C49 C52 -22.4(14) . . . . ?
C46 C47 C49 C52 155.5(10) . . . . ?
C48 C47 C49 C51 -139.7(11) . . . . ?
C46 C47 C49 C51 38.2(14) . . . . ?
O19 C53 C54 O20 -72.5(9) . . . . ?
C60 C55 C56 C57 0.0(15) . . . . ?
O20 C55 C56 C57 177.9(9) . . . . ?
C55 C56 C57 C58 -1.0(16) . . . . ?
C56 C57 C58 C59 1.3(15) . . . . ?
C57 C58 C59 C60 -0.7(13) . . . . ?
C57 C58 C59 O18 176.8(8) . . . . ?
O18 C59 C60 C55 -177.9(7) . . . . ?
C58 C59 C60 C55 -0.2(13) . . . . ?
C56 C55 C60 C59 0.6(13) . . . . ?
O20 C55 C60 C59 -177.2(8) . . . . ?
O18 C61 C62 O17 -46.6(10) . . . . ?
O22 C63 C64 C65 -179.9(6) . . . . ?
C68 C63 C64 C65 0.2(10) . . . . ?
O22 C63 C64 S5 0.1(9) . . . . ?
C68 C63 C64 S5 -179.7(5) . . . . ?
C63 C64 C65 C66 0.0(11) . . . . ?
S5 C64 C65 C66 179.9(6) . . . . ?
C64 C65 C66 C67 -0.4(11) . . . . ?
C64 C65 C66 C69 -173.5(7) . . . . ?
C65 C66 C67 C68 0.5(11) . . . . ?
C69 C66 C67 C68 173.8(7) . . . . ?
C66 C67 C68 C63 -0.3(11) . . . . ?
C66 C67 C68 S6 177.9(6) . . . . ?
O22 C63 C68 C67 -179.9(6) . . . . ?
C64 C63 C68 C67 -0.1(10) . . . . ?
O22 C63 C68 S6 1.9(9) . . . . ?
C64 C63 C68 S6 -178.2(5) . . . . ?
C65 C66 C69 C71 -154.0(8) . . . . ?
C67 C66 C69 C71 33.0(11) . . . . ?
C65 C66 C69 C72 84.2(10) . . . . ?
C67 C66 C69 C72 -88.8(10) . . . . ?
C65 C66 C69 C70 -33.5(10) . . . . ?
C67 C66 C69 C70 153.5(8) . . . . ?
C78 C73 C74 O23 173.5(6) . . . . ?
S6 C73 C74 O23 -7.8(9) . . . . ?
C78 C73 C74 C75 0.0(10) . . . . ?
S6 C73 C74 C75 178.7(5) . . . . ?
C73 C74 C75 C76 0.0(10) . . . . ?
O23 C74 C75 C76 -173.6(6) . . . . ?
C73 C74 C75 S7 -172.8(5) . . . . ?
O23 C74 C75 S7 13.6(9) . . . . ?
C74 C75 C76 C77 -0.2(11) . . . . ?
S7 C75 C76 C77 172.5(6) . . . . ?
C75 C76 C77 C78 0.4(12) . . . . ?
C75 C76 C77 C79 179.8(7) . . . . ?
C74 C73 C78 C77 0.2(12) . . . . ?
S6 C73 C78 C77 -178.4(6) . . . . ?
C76 C77 C78 C73 -0.4(12) . . . . ?
C79 C77 C78 C73 -179.8(7) . . . . ?
C76 C77 C79 C82 1.5(12) . . . . ?
C78 C77 C79 C82 -179.2(9) . . . . ?
C76 C77 C79 C81 119.9(9) . . . . ?
C78 C77 C79 C81 -60.8(10) . . . . ?
C76 C77 C79 C80 -121.0(9) . . . . ?
C78 C77 C79 C80 58.4(10) . . . . ?
C88 C83 C84 O21 -176.9(7) . . . . ?
S7 C83 C84 O21 -4.8(10) . . . . ?
C88 C83 C84 C85 1.2(11) . . . . ?
S7 C83 C84 C85 173.3(6) . . . . ?
O21 C84 C85 C86 177.8(7) . . . . ?
C83 C84 C85 C86 -0.5(11) . . . . ?
O21 C84 C85 S8 -3.7(10) . . . . ?
C83 C84 C85 S8 178.0(5) . . . . ?
C84 C85 C86 C87 -2.3(12) . . . . ?
S8 C85 C86 C87 179.2(6) . . . . ?
C85 C86 C87 C88 4.2(12) . . . . ?
C85 C86 C87 C89 -177.2(7) . . . . ?
C86 C87 C88 C83 -3.4(11) . . . . ?
C89 C87 C88 C83 178.0(7) . . . . ?
C84 C83 C88 C87 0.8(11) . . . . ?
S7 C83 C88 C87 -171.5(6) . . . . ?
C88 C87 C89 C92 115.0(9) . . . . ?
C86 C87 C89 C92 -63.5(10) . . . . ?
C88 C87 C89 C90 -125.7(10) . . . . ?
C86 C87 C89 C90 55.8(11) . . . . ?
C88 C87 C89 C91 -4.7(12) . . . . ?
C86 C87 C89 C91 176.8(9) . . . . ?
C98 C93 C94 O25 174.0(7) . . . . ?
S8 C93 C94 O25 -0.4(10) . . . . ?
C98 C93 C94 C95 -0.1(10) . . . . ?
S8 C93 C94 C95 -174.6(5) . . . . ?
O25 C94 C95 C96 -172.4(7) . . . . ?
C93 C94 C95 C96 1.9(11) . . . . ?
O25 C94 C95 S5 3.1(10) . . . . ?
C93 C94 C95 S5 177.4(5) . . . . ?
C94 C95 C96 C97 -1.0(12) . . . . ?
S5 C95 C96 C97 -176.7(6) . . . . ?
C95 C96 C97 C98 -1.7(12) . . . . ?
C95 C96 C97 C99 174.1(8) . . . . ?
C94 C93 C98 C97 -2.7(12) . . . . ?
S8 C93 C98 C97 171.8(7) . . . . ?
C96 C97 C98 C93 3.6(12) . . . . ?
C99 C97 C98 C93 -172.3(8) . . . . ?
C98 C97 C99 C101 54.8(12) . . . . ?
C96 C97 C99 C101 -120.7(10) . . . . ?
C98 C97 C99 C102 -62.5(12) . . . . ?
C96 C97 C99 C102 121.9(10) . . . . ?
C98 C97 C99 C100 176.7(10) . . . . ?
C96 C97 C99 C100 1.1(13) . . . . ?
O23 C103 C104 O24 -59.7(8) . . . . ?
C110 C105 C106 C107 -1.1(12) . . . . ?
O24 C105 C106 C107 -177.7(7) . . . . ?
C105 C106 C107 C108 0.2(13) . . . . ?
C106 C107 C108 C109 -0.1(13) . . . . ?
C107 C108 C109 O26 178.5(8) . . . . ?
C107 C108 C109 C110 0.8(12) . . . . ?
C106 C105 C110 C109 1.9(11) . . . . ?
O24 C105 C110 C109 178.6(6) . . . . ?
O26 C109 C110 C105 -179.1(7) . . . . ?
C108 C109 C110 C105 -1.7(11) . . . . ?
O26 C111 C112 O25 -66.5(8) . . . . ?
C3 C2 N1 O3 30.3(15) . . . . ?
C1 C2 N1 O3 -150.3(11) . . . . ?
C3 C2 N1 O2 -149.9(10) . . . . ?
C1 C2 N1 O2 29.5(15) . . . . ?
C5 C4 N2 O5 -3(2) . . . . ?
C3 C4 N2 O5 177.0(13) . . . . ?
C5 C4 N2 O4 174.3(14) . . . . ?
C3 C4 N2 O4 -5(2) . . . . ?
C5 C6 N3 O7 22(3) . . . . ?
C1 C6 N3 O7 -158(2) . . . . ?
C5 C6 N3 O6 -149(2) . . . . ?
C1 C6 N3 O6 30(3) . . . . ?
C5 C6 N3 O7' -31(5) . . . . ?
C1 C6 N3 O7' 149(5) . . . . ?
C5 C6 N3 O6' 130(3) . . . . ?
C1 C6 N3 O6' -50(3) . . . . ?
C9 C8 N4 O9 -154.2(16) . . . . ?
C7 C8 N4 O9 25(2) . . . . ?
C9 C8 N4 O10 35.6(19) . . . . ?
C7 C8 N4 O10 -145.1(14) . . . . ?
C11 C10 N5 O11 -176.1(18) . . . . ?
C9 C10 N5 O11 -2(3) . . . . ?
C11 C10 N5 O12 -5(3) . . . . ?
C9 C10 N5 O12 169.4(17) . . . . ?
C11 C12 N6 O14 -161(2) . . . . ?
C7 C12 N6 O14 21(3) . . . . ?
C11 C12 N6 O13 16(2) . . . . ?
C7 C12 N6 O13 -161.8(17) . . . . ?
C2 C1 O1 Ag1 15(2) . . . . ?
C6 C1 O1 Ag1 -158.5(10) . . . . ?
O8 Ag1 O1 C1 150.0(13) . . . . ?
S1 Ag1 O1 C1 1(2) . . . . ?
O9 Ag1 O1 C1 -141.6(13) . . . . ?
O2 Ag1 O1 C1 -32.5(12) . . . . ?
O3 N1 O2 Ag1 115.5(10) . . . . ?
C2 N1 O2 Ag1 -64.3(12) . . . . ?
O1 Ag1 O2 N1 53.8(8) . . . . ?
O8 Ag1 O2 N1 58.7(12) . . . . ?
S1 Ag1 O2 N1 -116.9(8) . . . . ?
O9 Ag1 O2 N1 131.8(9) . . . . ?
C12 C7 O8 Ag1 -149.1(9) . . . . ?
C8 C7 O8 Ag1 31.4(17) . . . . ?
O1 Ag1 O8 C7 39.6(10) . . . . ?
S1 Ag1 O8 C7 -149.6(9) . . . . ?
O9 Ag1 O8 C7 -48.2(10) . . . . ?
O2 Ag1 O8 C7 35.1(13) . . . . ?
O10 N4 O9 Ag1 103.2(16) . . . . ?
C8 N4 O9 Ag1 -66.2(18) . . . . ?
O1 Ag1 O9 N4 -22.8(12) . . . . ?
O8 Ag1 O9 N4 60.7(11) . . . . ?
S1 Ag1 O9 N4 167.7(11) . . . . ?
O2 Ag1 O9 N4 -88.5(12) . . . . ?
C45 C44 O17 C62 -87.7(9) . . . . ?
C43 C44 O17 C62 100.3(9) . . . . ?
C61 C62 O17 C44 -171.1(7) . . . . ?
C60 C59 O18 C61 -150.0(8) . . . . ?
C58 C59 O18 C61 32.4(12) . . . . ?
C62 C61 O18 C59 168.3(7) . . . . ?
C25 C24 O19 C53 -119.2(7) . . . . ?
C23 C24 O19 C53 65.2(9) . . . . ?
C25 C24 O19 Ag2 14.3(8) . . . . ?
C23 C24 O19 Ag2 -161.2(6) . . . . ?
C54 C53 O19 C24 -139.8(7) . . . . ?
C54 C53 O19 Ag2 84.9(7) . . . . ?
S5 Ag2 O19 C24 121.7(4) . . . . ?
S2 Ag2 O19 C24 -16.5(4) . . . . ?
O25 Ag2 O19 C24 -136.1(4) . . . . ?
S5 Ag2 O19 C53 -102.8(5) . . . . ?
S2 Ag2 O19 C53 119.0(5) . . . . ?
O25 Ag2 O19 C53 -0.6(5) . . . . ?
C53 C54 O20 C55 103.6(9) . . . . ?
C56 C55 O20 C54 158.6(8) . . . . ?
C60 C55 O20 C54 -23.6(13) . . . . ?
C73 C74 O23 C103 92.6(8) . . . . ?
C75 C74 O23 C103 -93.8(7) . . . . ?
C104 C103 O23 C74 -165.9(6) . . . . ?
C110 C105 O24 C104 -126.7(7) . . . . ?
C106 C105 O24 C104 50.0(9) . . . . ?
C103 C104 O24 C105 159.8(6) . . . . ?
C95 C94 O25 C112 -124.6(7) . . . . ?
C93 C94 O25 C112 61.5(9) . . . . ?
C95 C94 O25 Ag2 10.0(8) . . . . ?
C93 C94 O25 Ag2 -163.9(5) . . . . ?
C111 C112 O25 C94 -138.9(7) . . . . ?
C111 C112 O25 Ag2 84.6(6) . . . . ?
S5 Ag2 O25 C94 -13.9(4) . . . . ?
S2 Ag2 O25 C94 118.6(4) . . . . ?
O19 Ag2 O25 C94 -148.8(4) . . . . ?
S5 Ag2 O25 C112 123.7(5) . . . . ?
S2 Ag2 O25 C112 -103.7(4) . . . . ?
O19 Ag2 O25 C112 -11.1(5) . . . . ?
C110 C109 O26 C111 -28.7(12) . . . . ?
C108 C109 O26 C111 153.8(7) . . . . ?
C112 C111 O26 C109 111.8(9) . . . . ?
C13 C14 S1 C23 -82.6(7) . . . . ?
C15 C14 S1 C23 94.5(8) . . . . ?
C13 C14 S1 Ag1 167.9(6) . . . . ?
C15 C14 S1 Ag1 -15.0(9) . . . . ?
C28 C23 S1 C14 -47.3(8) . . . . ?
C24 C23 S1 C14 125.8(7) . . . . ?
C28 C23 S1 Ag1 66.5(7) . . . . ?
C24 C23 S1 Ag1 -120.4(6) . . . . ?
O1 Ag1 S1 C14 -179.5(10) . . . . ?
O8 Ag1 S1 C14 34.2(4) . . . . ?
O9 Ag1 S1 C14 -38.8(4) . . . . ?
O2 Ag1 S1 C14 -148.2(4) . . . . ?
O1 Ag1 S1 C23 75.0(10) . . . . ?
O8 Ag1 S1 C23 -71.3(3) . . . . ?
O9 Ag1 S1 C23 -144.3(4) . . . . ?
O2 Ag1 S1 C23 106.3(3) . . . . ?
C38 C33 S2 C25 -105.3(6) . . . . ?
C34 C33 S2 C25 70.2(6) . . . . ?
C38 C33 S2 Ag2 145.3(5) . . . . ?
C34 C33 S2 Ag2 -39.1(5) . . . . ?
C26 C25 S2 C33 57.0(7) . . . . ?
C24 C25 S2 C33 -120.5(6) . . . . ?
C26 C25 S2 Ag2 164.0(6) . . . . ?
C24 C25 S2 Ag2 -13.6(7) . . . . ?
S5 Ag2 S2 C33 -23.0(2) . . . . ?
O19 Ag2 S2 C33 116.4(2) . . . . ?
O25 Ag2 S2 C33 -120.7(2) . . . . ?
S5 Ag2 S2 C25 -126.4(3) . . . . ?
O19 Ag2 S2 C25 13.0(3) . . . . ?
O25 Ag2 S2 C25 135.8(3) . . . . ?
C36 C35 S3 C43 98.6(6) . . . . ?
C34 C35 S3 C43 -80.9(6) . . . . ?
C48 C43 S3 C35 -74.3(7) . . . . ?
C44 C43 S3 C35 106.9(6) . . . . ?
C44 C45 S4 C18 -105.3(7) . . . . ?
C46 C45 S4 C18 75.1(7) . . . . ?
C17 C18 S4 C45 -96.8(8) . . . . ?
C13 C18 S4 C45 85.3(7) . . . . ?
C94 C95 S5 C64 -121.5(6) . . . . ?
C96 C95 S5 C64 54.2(6) . . . . ?
C94 C95 S5 Ag2 -15.0(7) . . . . ?
C96 C95 S5 Ag2 160.7(5) . . . . ?
C65 C64 S5 C95 -113.8(6) . . . . ?
C63 C64 S5 C95 66.1(6) . . . . ?
C65 C64 S5 Ag2 135.0(5) . . . . ?
C63 C64 S5 Ag2 -45.1(6) . . . . ?
S2 Ag2 S5 C95 -107.5(3) . . . . ?
O19 Ag2 S5 C95 136.8(3) . . . . ?
O25 Ag2 S5 C95 12.4(3) . . . . ?
S2 Ag2 S5 C64 -2.7(3) . . . . ?
O19 Ag2 S5 C64 -118.4(3) . . . . ?
O25 Ag2 S5 C64 117.3(3) . . . . ?
C74 C73 S6 C68 106.7(6) . . . . ?
C78 C73 S6 C68 -74.7(7) . . . . ?
C67 C68 S6 C73 101.9(6) . . . . ?
C63 C68 S6 C73 -79.9(6) . . . . ?
C76 C75 S7 C83 82.9(6) . . . . ?
C74 C75 S7 C83 -104.4(6) . . . . ?
C84 C83 S7 C75 72.1(6) . . . . ?
C88 C83 S7 C75 -115.6(6) . . . . ?
C86 C85 S8 C93 113.9(7) . . . . ?
C84 C85 S8 C93 -64.7(7) . . . . ?
C98 C93 S8 C85 -47.9(7) . . . . ?
C94 C93 S8 C85 126.5(6) . . . . ?
